data_1577202
loop_
_publ_author_name
'Yakubenko, Artyom'
'Garc\'ia-Romero, \'Alvaro'
'Urwin, Stephanie'
'Fernandez, Israel'
'Goicoechea, Jose M.'

_publ_section_title
;
 Cyaphide Generation at an Aluminium(I) Center: A Useful Precursor for
 Phosphorus-Containing Heterocycles
;
_journal_name_full 'Chemical Science'
_journal_paper_doi 10.1039/D6SC03023H
_journal_year 2026
_chemical_formula_moiety 'C47 H74 Al N2 Ni O P Si'
_chemical_formula_sum 'C47 H74 Al N2 Ni O P Si'
_chemical_formula_weight 827.83
_chemical_name_systematic
;
 [{N(Dipp)}2(CMe)2CH]Al[CPNi(COD)](OSiiPr3)
;
_space_group_crystal_system monoclinic
_space_group_IT_number 14
_space_group_name_Hall '-P 2yn'
_space_group_name_H-M_alt 'P 1 21/n 1'
_atom_sites_solution_hydrogens geom
_audit_creation_method SHELXL-2019/3
_audit_update_record
;
2026-02-16 deposited with the CCDC.	2026-05-05 downloaded from the CCDC.
;
_cell_angle_alpha 90
_cell_angle_beta 96.210(2)
_cell_angle_gamma 90
_cell_formula_units_Z 8
_cell_length_a 18.5159(11)
_cell_length_b 12.9787(8)
_cell_length_c 39.504(2)
_cell_measurement_reflns_used 9949
_cell_measurement_temperature 153(2)
_cell_measurement_theta_max 25.81
_cell_measurement_theta_min 2.24
_cell_volume 9437.6(9)
_computing_cell_refinement 'Bruker SAINT'
_computing_data_collection 'Bruker APEX2'
_computing_data_reduction 'Bruker SAINT'
_computing_molecular_graphics
;
C. B. H\"ubschle, G. M. Sheldrick, B. Dittrich:
ShelXle: a Qt graphical user interface for SHELXL.
J. Appl. Cryst., 44, (2011) 1281-1284.
;
_computing_publication_material 'APEX6 v2024.9-0 (Bruker AXS, 2024)'
_computing_structure_refinement 'SHELXL-2019/2 (Sheldrick, 2019)'
_computing_structure_solution 'SHELXS-97 (Sheldrick 2008)'
_diffrn_ambient_temperature 153(2)
_diffrn_detector 'Photon III'
_diffrn_detector_area_resol_mean 7.3910
_diffrn_detector_type CMOS
_diffrn_measured_fraction_theta_full 0.999
_diffrn_measured_fraction_theta_max 0.998
_diffrn_measurement_device 'four-circle diffractometer'
_diffrn_measurement_device_type 'Bruker D8 VENTURE'
_diffrn_measurement_method '\w and \f scans'
_diffrn_radiation_monochromator 'multilayer mirror'
_diffrn_radiation_type MoK\a
_diffrn_radiation_wavelength 0.71073
_diffrn_reflns_av_R_equivalents 0.0616
_diffrn_reflns_av_unetI/netI 0.0267
_diffrn_reflns_Laue_measured_fraction_full 0.999
_diffrn_reflns_Laue_measured_fraction_max 0.998
_diffrn_reflns_limit_h_max 24
_diffrn_reflns_limit_h_min -24
_diffrn_reflns_limit_k_max 16
_diffrn_reflns_limit_k_min -16
_diffrn_reflns_limit_l_max 46
_diffrn_reflns_limit_l_min -51
_diffrn_reflns_number 297938
_diffrn_reflns_point_group_measured_fraction_full 0.999
_diffrn_reflns_point_group_measured_fraction_max 0.998
_diffrn_reflns_theta_full 25.242
_diffrn_reflns_theta_max 27.516
_diffrn_reflns_theta_min 1.881
_diffrn_source_type 'Incoatec I\mS Diamond'
_exptl_absorpt_coefficient_mu 0.524
_exptl_absorpt_correction_T_max 0.7456
_exptl_absorpt_correction_T_min 0.6924
_exptl_absorpt_correction_type multi-scan
_exptl_absorpt_process_details
;
L. Krause, R. Herbst-Irmer, G.M. Sheldrick, D. Stalke:
Comparison of silver and molybdenum microfocus X-ray sources for 
single-crystal structure determination.
J. Appl. Cryst. (2015), 48, 3-10. doi:10.1107/S1600576714022985
;
_exptl_crystal_colour yellow
_exptl_crystal_density_diffrn 1.165
_exptl_crystal_description needle
_exptl_crystal_F_000 3584
_exptl_crystal_size_max 0.479
_exptl_crystal_size_mid 0.152
_exptl_crystal_size_min 0.086
_refine_diff_density_max 0.661
_refine_diff_density_min -0.544
_refine_diff_density_rms 0.159
_refine_ls_extinction_method none
_refine_ls_goodness_of_fit_ref 1.035
_refine_ls_hydrogen_treatment constr
_refine_ls_matrix_type full
_refine_ls_number_parameters 1064
_refine_ls_number_reflns 21649
_refine_ls_number_restraints 0
_refine_ls_restrained_S_all 1.035
_refine_ls_R_factor_all 0.0605
_refine_ls_R_factor_gt 0.0439
_refine_ls_shift/su_max 0.001
_refine_ls_shift/su_mean 0.000
_refine_ls_structure_factor_coef Fsqd
_refine_ls_weighting_details 'w=1/[\s^2^(Fo^2^)+(0.0667P)^2^+5.3430P] where P=(Fo^2^+2Fc^2^)/3'
_refine_ls_weighting_scheme calc
_refine_ls_wR_factor_gt 0.1155
_refine_ls_wR_factor_ref 0.1285
_reflns_Friedel_coverage 0.000
_reflns_number_gt 17282
_reflns_number_total 21649
_reflns_threshold_expression 'I > 2\s(I)'
_cod_data_source_file d6sc03023h2.cif
_cod_data_source_block 25212
_cod_original_cell_volume 9437.6(10)
_cod_original_sg_symbol_H-M 'P 21/n'
_cod_database_code 1577202
_shelx_shelxl_version_number 2019/3
_shelx_space_group_comment
;
The symmetry employed for this shelxl refinement is uniquely defined
by the following loop, which should always be used as a source of
symmetry information in preference to the above space-group names.
They are only intended as comments.
;
_shelx_estimated_absorpt_t_min 0.788
_shelx_estimated_absorpt_t_max 0.956

loop_
_space_group_symop_operation_xyz
'x, y, z'
'-x+1/2, y+1/2, -z+1/2'
'-x, -y, -z'
'x-1/2, -y-1/2, z-1/2'

loop_
_atom_site_label
_atom_site_type_symbol
_atom_site_fract_x
_atom_site_fract_y
_atom_site_fract_z
_atom_site_U_iso_or_equiv
_atom_site_adp_type
_atom_site_occupancy
_atom_site_site_symmetry_order
_atom_site_calc_flag
_atom_site_refinement_flags_posn
_atom_site_refinement_flags_adp
_atom_site_refinement_flags_occupancy
_atom_site_disorder_assembly
_atom_site_disorder_group
Al1 Al 0.38310(3) 0.22569(4) 0.37392(2) 0.01960(11) Uani 1 1 d . . . . .
N1 N 0.30699(8) 0.17912(11) 0.34119(4) 0.0221(3) Uani 1 1 d . . . . .
N2 N 0.32218(8) 0.29242(11) 0.40351(4) 0.0216(3) Uani 1 1 d . . . . .
Ni1 Ni 0.43736(2) 0.45276(2) 0.32575(2) 0.03067(7) Uani 1 1 d . . . . .
C1 C 0.44157(10) 0.32829(14) 0.35291(5) 0.0250(4) Uani 1 1 d . . . . .
P1 P 0.52524(3) 0.35258(5) 0.34643(2) 0.03708(13) Uani 1 1 d . . . . .
C2 C 0.24772(10) 0.23821(14) 0.33477(4) 0.0237(4) Uani 1 1 d . . . . .
C3 C 0.22921(10) 0.31542(14) 0.35671(5) 0.0253(4) Uani 1 1 d . . . . .
H3 H 0.191137 0.360382 0.348048 0.030 Uiso 1 1 calc R U . . .
C4 C 0.26011(10) 0.33466(14) 0.39008(5) 0.0238(4) Uani 1 1 d . . . . .
C5 C 0.19620(12) 0.22206(18) 0.30286(5) 0.0374(5) Uani 1 1 d . . . . .
H5A H 0.156221 0.271718 0.302345 0.056 Uiso 1 1 calc R U . . .
H5B H 0.222313 0.232115 0.282818 0.056 Uiso 1 1 calc R U . . .
H5C H 0.176641 0.151880 0.302713 0.056 Uiso 1 1 calc R U . . .
C6 C 0.21795(12) 0.40688(18) 0.41059(6) 0.0375(5) Uani 1 1 d . . . . .
H6A H 0.174059 0.430120 0.396588 0.056 Uiso 1 1 calc R U . . .
H6B H 0.204226 0.370790 0.430729 0.056 Uiso 1 1 calc R U . . .
H6C H 0.248216 0.466575 0.417773 0.056 Uiso 1 1 calc R U . . .
C7 C 0.31428(11) 0.08865(15) 0.32016(5) 0.0281(4) Uani 1 1 d . . . . .
C8 C 0.34901(13) 0.09605(17) 0.29045(5) 0.0375(5) Uani 1 1 d . . . . .
C9 C 0.35509(15) 0.0063(2) 0.27115(6) 0.0489(6) Uani 1 1 d . . . . .
H9 H 0.378793 0.009436 0.251017 0.059 Uiso 1 1 calc R U . . .
C10 C 0.32746(16) -0.08573(19) 0.28082(6) 0.0515(7) Uani 1 1 d . . . . .
H10 H 0.331528 -0.145419 0.267230 0.062 Uiso 1 1 calc R U . . .
C11 C 0.29389(14) -0.09194(17) 0.31010(6) 0.0443(6) Uani 1 1 d . . . . .
H11 H 0.275138 -0.156333 0.316521 0.053 Uiso 1 1 calc R U . . .
C12 C 0.28669(11) -0.00589(15) 0.33064(5) 0.0321(4) Uani 1 1 d . . . . .
C13 C 0.37999(15) 0.1956(2) 0.27807(6) 0.0475(6) Uani 1 1 d . . . . .
H13 H 0.373620 0.250240 0.295350 0.057 Uiso 1 1 calc R U . . .
C14 C 0.46167(18) 0.1850(3) 0.27500(8) 0.0713(9) Uani 1 1 d . . . . .
H14A H 0.480384 0.250168 0.266972 0.107 Uiso 1 1 calc R U . . .
H14B H 0.487252 0.167849 0.297310 0.107 Uiso 1 1 calc R U . . .
H14C H 0.469480 0.130088 0.258744 0.107 Uiso 1 1 calc R U . . .
C15 C 0.3393(2) 0.2300(3) 0.24415(7) 0.0771(10) Uani 1 1 d . . . . .
H15A H 0.360458 0.294385 0.236796 0.116 Uiso 1 1 calc R U . . .
H15B H 0.343442 0.176615 0.226925 0.116 Uiso 1 1 calc R U . . .
H15C H 0.287956 0.241064 0.247009 0.116 Uiso 1 1 calc R U . . .
C16 C 0.24944(13) -0.01498(16) 0.36302(6) 0.0387(5) Uani 1 1 d . . . . .
H16 H 0.276438 0.030429 0.380514 0.046 Uiso 1 1 calc R U . . .
C17 C 0.25119(17) -0.1247(2) 0.37771(7) 0.0570(7) Uani 1 1 d . . . . .
H17A H 0.226484 -0.125614 0.398431 0.086 Uiso 1 1 calc R U . . .
H17B H 0.226463 -0.171888 0.360880 0.086 Uiso 1 1 calc R U . . .
H17C H 0.301749 -0.146680 0.383188 0.086 Uiso 1 1 calc R U . . .
C18 C 0.17068(14) 0.0222(2) 0.35834(8) 0.0542(7) Uani 1 1 d . . . . .
H18A H 0.149303 0.014722 0.379841 0.081 Uiso 1 1 calc R U . . .
H18B H 0.169285 0.094804 0.351492 0.081 Uiso 1 1 calc R U . . .
H18C H 0.142938 -0.019103 0.340675 0.081 Uiso 1 1 calc R U . . .
C19 C 0.34436(10) 0.30912(15) 0.43952(4) 0.0265(4) Uani 1 1 d . . . . .
C20 C 0.38082(11) 0.39993(17) 0.45062(5) 0.0325(4) Uani 1 1 d . . . . .
C21 C 0.40083(13) 0.4119(2) 0.48551(5) 0.0440(6) Uani 1 1 d . . . . .
H21 H 0.425800 0.472576 0.493553 0.053 Uiso 1 1 calc R U . . .
C22 C 0.38508(15) 0.3375(2) 0.50849(6) 0.0502(6) Uani 1 1 d . . . . .
H22 H 0.398841 0.347265 0.532141 0.060 Uiso 1 1 calc R U . . .
C23 C 0.34936(14) 0.2492(2) 0.49706(5) 0.0461(6) Uani 1 1 d . . . . .
H23 H 0.338839 0.198354 0.513130 0.055 Uiso 1 1 calc R U . . .
C24 C 0.32817(12) 0.23196(17) 0.46262(5) 0.0347(5) Uani 1 1 d . . . . .
C25 C 0.39903(12) 0.48600(17) 0.42706(5) 0.0379(5) Uani 1 1 d . . . . .
H25 H 0.378185 0.467669 0.403419 0.046 Uiso 1 1 calc R U . . .
C26 C 0.48104(14) 0.4981(2) 0.42712(6) 0.0538(7) Uani 1 1 d . . . . .
H26A H 0.491197 0.554186 0.411708 0.081 Uiso 1 1 calc R U . . .
H26B H 0.502867 0.514202 0.450233 0.081 Uiso 1 1 calc R U . . .
H26C H 0.501714 0.433781 0.419471 0.081 Uiso 1 1 calc R U . . .
C27 C 0.36502(19) 0.5893(2) 0.43667(8) 0.0638(8) Uani 1 1 d . . . . .
H27A H 0.377726 0.643309 0.421018 0.096 Uiso 1 1 calc R U . . .
H27B H 0.312064 0.582179 0.435057 0.096 Uiso 1 1 calc R U . . .
H27C H 0.383699 0.607931 0.460028 0.096 Uiso 1 1 calc R U . . .
C28 C 0.28779(15) 0.13412(18) 0.45077(5) 0.0432(6) Uani 1 1 d . . . . .
H28 H 0.304245 0.114268 0.428379 0.052 Uiso 1 1 calc R U . . .
C29 C 0.3045(2) 0.0432(2) 0.47534(8) 0.0781(11) Uani 1 1 d . . . . .
H29A H 0.357165 0.032348 0.479025 0.117 Uiso 1 1 calc R U . . .
H29B H 0.286116 0.058506 0.497131 0.117 Uiso 1 1 calc R U . . .
H29C H 0.280952 -0.019195 0.465506 0.117 Uiso 1 1 calc R U . . .
C30 C 0.20632(16) 0.1505(2) 0.44517(8) 0.0619(8) Uani 1 1 d . . . . .
H30A H 0.182447 0.085886 0.437581 0.093 Uiso 1 1 calc R U . . .
H30B H 0.188745 0.172648 0.466535 0.093 Uiso 1 1 calc R U . . .
H30C H 0.195106 0.203646 0.427761 0.093 Uiso 1 1 calc R U . . .
O1 O 0.43092(7) 0.12475(11) 0.39292(3) 0.0303(3) Uani 1 1 d . . . . .
Si1 Si 0.5025(3) 0.0497(3) 0.40086(14) 0.0402(9) Uani 0.533(4) 1 d . . P A 1
C31 C 0.5549(14) 0.042(2) 0.3659(6) 0.046(3) Uani 0.533(4) 1 d . . P A 1
H31 H 0.554057 0.114740 0.357805 0.056 Uiso 0.533(4) 1 calc R U P A 1
C32 C 0.6395(10) 0.0224(14) 0.3747(9) 0.090(6) Uani 0.533(4) 1 d . . P A 1
H32A H 0.656970 0.060234 0.395462 0.135 Uiso 0.533(4) 1 calc R U P A 1
H32B H 0.648425 -0.051460 0.378335 0.135 Uiso 0.533(4) 1 calc R U P A 1
H32C H 0.665333 0.046359 0.355822 0.135 Uiso 0.533(4) 1 calc R U P A 1
C33 C 0.5248(10) -0.0134(13) 0.3347(4) 0.104(6) Uani 0.533(4) 1 d . . P A 1
H33A H 0.472621 0.000738 0.330279 0.156 Uiso 0.533(4) 1 calc R U P A 1
H33B H 0.549321 0.010118 0.315344 0.156 Uiso 0.533(4) 1 calc R U P A 1
H33C H 0.532412 -0.087701 0.337858 0.156 Uiso 0.533(4) 1 calc R U P A 1
C34 C 0.5554(3) 0.1035(4) 0.44185(14) 0.0534(14) Uani 0.533(4) 1 d . . P A 1
H34 H 0.597926 0.056919 0.447752 0.064 Uiso 0.533(4) 1 calc R U P A 1
C35 C 0.5859(5) 0.2100(7) 0.4353(3) 0.075(3) Uani 0.533(4) 1 d . . P A 1
H35A H 0.612434 0.207458 0.415191 0.113 Uiso 0.533(4) 1 calc R U P A 1
H35B H 0.545874 0.259532 0.431476 0.113 Uiso 0.533(4) 1 calc R U P A 1
H35C H 0.618907 0.231514 0.455137 0.113 Uiso 0.533(4) 1 calc R U P A 1
C36 C 0.5145(4) 0.1102(6) 0.47329(15) 0.076(2) Uani 0.533(4) 1 d . . P A 1
H36A H 0.494451 0.042411 0.477940 0.115 Uiso 0.533(4) 1 calc R U P A 1
H36B H 0.547915 0.132218 0.492896 0.115 Uiso 0.533(4) 1 calc R U P A 1
H36C H 0.474881 0.160236 0.469236 0.115 Uiso 0.533(4) 1 calc R U P A 1
C37 C 0.4708(3) -0.0868(4) 0.40808(18) 0.0527(15) Uani 0.533(4) 1 d . . P A 1
H37 H 0.444155 -0.108039 0.385786 0.063 Uiso 0.533(4) 1 calc R U P A 1
C38 C 0.5326(4) -0.1653(5) 0.4147(3) 0.112(4) Uani 0.533(4) 1 d . . P A 1
H38A H 0.567382 -0.155648 0.397942 0.168 Uiso 0.533(4) 1 calc R U P A 1
H38B H 0.557310 -0.155053 0.437668 0.168 Uiso 0.533(4) 1 calc R U P A 1
H38C H 0.512669 -0.235212 0.412714 0.168 Uiso 0.533(4) 1 calc R U P A 1
C39 C 0.4167(6) -0.0999(7) 0.4334(2) 0.074(3) Uani 0.533(4) 1 d . . P A 1
H39A H 0.377610 -0.049242 0.428806 0.111 Uiso 0.533(4) 1 calc R U P A 1
H39B H 0.396244 -0.169562 0.431509 0.111 Uiso 0.533(4) 1 calc R U P A 1
H39C H 0.440885 -0.089403 0.456463 0.111 Uiso 0.533(4) 1 calc R U P A 1
Si1A Si 0.5095(3) 0.0743(4) 0.40479(12) 0.0296(7) Uani 0.467(4) 1 d . . P A 2
C31A C 0.5570(17) 0.058(2) 0.3623(8) 0.056(5) Uani 0.467(4) 1 d . . P A 2
H31A H 0.552187 0.122918 0.348701 0.067 Uiso 0.467(4) 1 calc R U P A 2
C32A C 0.6347(12) 0.0216(13) 0.3658(10) 0.084(7) Uani 0.467(4) 1 d . . P A 2
H32D H 0.665612 0.073295 0.378333 0.126 Uiso 0.467(4) 1 calc R U P A 2
H32E H 0.638552 -0.043818 0.378253 0.126 Uiso 0.467(4) 1 calc R U P A 2
H32F H 0.650542 0.011869 0.343152 0.126 Uiso 0.467(4) 1 calc R U P A 2
C33A C 0.5130(9) -0.0355(11) 0.3412(3) 0.058(3) Uani 0.467(4) 1 d . . P A 2
H33D H 0.461104 -0.018592 0.337588 0.086 Uiso 0.467(4) 1 calc R U P A 2
H33E H 0.531705 -0.044030 0.319054 0.086 Uiso 0.467(4) 1 calc R U P A 2
H33F H 0.519716 -0.099717 0.354156 0.086 Uiso 0.467(4) 1 calc R U P A 2
C34A C 0.5713(4) 0.1674(6) 0.4310(2) 0.0468(18) Uani 0.467(4) 1 d . . P A 2
H34A H 0.584742 0.222096 0.415013 0.056 Uiso 0.467(4) 1 calc R U P A 2
C35A C 0.6422(4) 0.1242(7) 0.4483(2) 0.081(2) Uani 0.467(4) 1 d . . P A 2
H35D H 0.668504 0.089216 0.431377 0.121 Uiso 0.467(4) 1 calc R U P A 2
H35E H 0.672020 0.180605 0.458701 0.121 Uiso 0.467(4) 1 calc R U P A 2
H35F H 0.631812 0.074993 0.465944 0.121 Uiso 0.467(4) 1 calc R U P A 2
C36A C 0.5323(4) 0.2202(7) 0.45719(19) 0.075(2) Uani 0.467(4) 1 d . . P A 2
H36D H 0.486366 0.248449 0.446399 0.112 Uiso 0.467(4) 1 calc R U P A 2
H36E H 0.522294 0.170598 0.474804 0.112 Uiso 0.467(4) 1 calc R U P A 2
H36F H 0.562503 0.276210 0.467561 0.112 Uiso 0.467(4) 1 calc R U P A 2
C37A C 0.4953(3) -0.0451(4) 0.42917(17) 0.0481(15) Uani 0.467(4) 1 d . . P A 2
H37A H 0.489029 -0.021940 0.452817 0.058 Uiso 0.467(4) 1 calc R U P A 2
C38A C 0.5565(4) -0.1231(6) 0.4329(3) 0.081(3) Uani 0.467(4) 1 d . . P A 2
H38D H 0.602001 -0.088354 0.441204 0.122 Uiso 0.467(4) 1 calc R U P A 2
H38E H 0.545767 -0.176408 0.449198 0.122 Uiso 0.467(4) 1 calc R U P A 2
H38F H 0.561326 -0.154814 0.410767 0.122 Uiso 0.467(4) 1 calc R U P A 2
C39A C 0.4251(6) -0.0992(7) 0.4164(3) 0.061(2) Uani 0.467(4) 1 d . . P A 2
H39D H 0.385328 -0.049046 0.413892 0.092 Uiso 0.467(4) 1 calc R U P A 2
H39E H 0.430079 -0.131003 0.394223 0.092 Uiso 0.467(4) 1 calc R U P A 2
H39F H 0.414520 -0.152597 0.432654 0.092 Uiso 0.467(4) 1 calc R U P A 2
C40 C 0.47484(16) 0.6010(2) 0.31528(11) 0.0733(11) Uani 1 1 d . . . . .
H40 H 0.523813 0.618403 0.327109 0.088 Uiso 1 1 calc R U . . .
C41 C 0.47608(15) 0.5409(3) 0.28701(9) 0.0724(11) Uani 1 1 d . . . . .
H41 H 0.525946 0.521549 0.281751 0.087 Uiso 1 1 calc R U . . .
C42 C 0.4190(2) 0.5364(4) 0.25687(10) 0.1129(19) Uani 1 1 d . . . . .
H42A H 0.422358 0.600039 0.243324 0.135 Uiso 1 1 calc R U . . .
H42B H 0.430168 0.477621 0.242336 0.135 Uiso 1 1 calc R U . . .
C43 C 0.34282(15) 0.5253(2) 0.26512(7) 0.0576(7) Uani 1 1 d . . . . .
H43A H 0.315375 0.484404 0.246891 0.069 Uiso 1 1 calc R U . . .
H43B H 0.320443 0.594652 0.264917 0.069 Uiso 1 1 calc R U . . .
C44 C 0.33420(11) 0.47490(18) 0.29900(6) 0.0388(5) Uani 1 1 d . . . . .
H44 H 0.302760 0.412063 0.297379 0.047 Uiso 1 1 calc R U . . .
C45 C 0.33709(13) 0.52467(18) 0.32931(7) 0.0421(5) Uani 1 1 d . . . . .
H45 H 0.307206 0.492760 0.346148 0.051 Uiso 1 1 calc R U . . .
C46 C 0.3515(2) 0.6376(2) 0.33444(10) 0.0731(9) Uani 1 1 d . . . . .
H46A H 0.308507 0.676098 0.324092 0.088 Uiso 1 1 calc R U . . .
H46B H 0.356627 0.651967 0.359191 0.088 Uiso 1 1 calc R U . . .
C47 C 0.4168(2) 0.6781(3) 0.32010(16) 0.121(2) Uani 1 1 d . . . . .
H47A H 0.438235 0.733227 0.335318 0.145 Uiso 1 1 calc R U . . .
H47B H 0.400971 0.710031 0.297761 0.145 Uiso 1 1 calc R U . . .
Al2 Al 0.12636(3) 0.55722(4) 0.62467(2) 0.02100(11) Uani 1 1 d . . . . .
N101 N 0.17625(8) 0.63644(12) 0.66087(4) 0.0251(3) Uani 1 1 d . . . . .
N102 N 0.21001(8) 0.50846(12) 0.60547(4) 0.0258(3) Uani 1 1 d . . . . .
Ni2 Ni 0.06978(2) 0.76967(2) 0.56474(2) 0.03981(8) Uani 1 1 d . . . . .
C101 C 0.06837(11) 0.64819(15) 0.59286(5) 0.0282(4) Uani 1 1 d . . . . .
P101 P -0.01486(3) 0.66244(5) 0.57538(2) 0.04267(14) Uani 1 1 d . . . . .
O101 O 0.07965(7) 0.45435(10) 0.63842(3) 0.0283(3) Uani 1 1 d . . . . .
Si2 Si 0.00475(3) 0.38753(4) 0.63493(2) 0.02834(12) Uani 1 1 d . . . . .
C102 C 0.23774(11) 0.68345(15) 0.65448(5) 0.0286(4) Uani 1 1 d . . . . .
C103 C 0.27605(11) 0.65790(16) 0.62699(5) 0.0307(4) Uani 1 1 d . . . . .
H103 H 0.312168 0.705666 0.621836 0.037 Uiso 1 1 calc R U . . .
C104 C 0.26762(10) 0.57055(16) 0.60617(5) 0.0305(4) Uani 1 1 d . . . . .
C105 C 0.27065(13) 0.76807(18) 0.67742(6) 0.0431(5) Uani 1 1 d . . . . .
H10A H 0.315144 0.793131 0.668823 0.065 Uiso 1 1 calc R U . . .
H10B H 0.235891 0.824896 0.677785 0.065 Uiso 1 1 calc R U . . .
H10C H 0.282272 0.741102 0.700537 0.065 Uiso 1 1 calc R U . . .
C106 C 0.32897(12) 0.5477(2) 0.58516(7) 0.0470(6) Uani 1 1 d . . . . .
H10D H 0.366107 0.601485 0.588971 0.071 Uiso 1 1 calc R U . . .
H10E H 0.350406 0.480725 0.591851 0.071 Uiso 1 1 calc R U . . .
H10F H 0.310284 0.546038 0.560987 0.071 Uiso 1 1 calc R U . . .
C107 C 0.14759(11) 0.65904(16) 0.69300(5) 0.0315(4) Uani 1 1 d . . . . .
C108 C 0.10088(13) 0.74287(18) 0.69538(6) 0.0398(5) Uani 1 1 d . . . . .
C109 C 0.07533(16) 0.7616(2) 0.72705(7) 0.0567(7) Uani 1 1 d . . . . .
H109 H 0.043728 0.818285 0.729276 0.068 Uiso 1 1 calc R U . . .
C110 C 0.09469(18) 0.7005(3) 0.75476(7) 0.0655(8) Uani 1 1 d . . . . .
H110 H 0.076563 0.714729 0.775862 0.079 Uiso 1 1 calc R U . . .
C111 C 0.14025(17) 0.6187(2) 0.75195(6) 0.0588(7) Uani 1 1 d . . . . .
H111 H 0.153203 0.576518 0.771309 0.071 Uiso 1 1 calc R U . . .
C112 C 0.16843(14) 0.59530(19) 0.72125(5) 0.0432(5) Uani 1 1 d . . . . .
C113 C 0.07673(14) 0.81452(19) 0.66605(6) 0.0458(6) Uani 1 1 d . . . . .
H113 H 0.099102 0.789612 0.645615 0.055 Uiso 1 1 calc R U . . .
C114 C -0.00545(16) 0.8129(3) 0.65738(8) 0.0653(8) Uani 1 1 d . . . . .
H11A H -0.019150 0.859969 0.638360 0.098 Uiso 1 1 calc R U . . .
H11B H -0.021215 0.742886 0.650924 0.098 Uiso 1 1 calc R U . . .
H11C H -0.028851 0.834886 0.677273 0.098 Uiso 1 1 calc R U . . .
C115 C 0.1028(2) 0.9259(2) 0.67332(9) 0.0723(9) Uani 1 1 d . . . . .
H11D H 0.086153 0.969823 0.653833 0.108 Uiso 1 1 calc R U . . .
H11E H 0.082776 0.951597 0.693696 0.108 Uiso 1 1 calc R U . . .
H11F H 0.155962 0.927253 0.677055 0.108 Uiso 1 1 calc R U . . .
C116 C 0.22004(18) 0.5055(2) 0.71943(7) 0.0600(8) Uani 1 1 d . . . . .
H116 H 0.211779 0.476666 0.695862 0.072 Uiso 1 1 calc R U . . .
C117 C 0.2083(2) 0.4182(3) 0.74413(8) 0.0844(11) Uani 1 1 d . . . . .
H11G H 0.243427 0.363104 0.741548 0.127 Uiso 1 1 calc R U . . .
H11H H 0.215010 0.444421 0.767530 0.127 Uiso 1 1 calc R U . . .
H11I H 0.158867 0.391156 0.739179 0.127 Uiso 1 1 calc R U . . .
C118 C 0.2993(2) 0.5405(3) 0.72526(12) 0.0974(14) Uani 1 1 d . . . . .
H11J H 0.331322 0.480869 0.723931 0.146 Uiso 1 1 calc R U . . .
H11K H 0.308774 0.590829 0.707767 0.146 Uiso 1 1 calc R U . . .
H11L H 0.308627 0.572320 0.747811 0.146 Uiso 1 1 calc R U . . .
C119 C 0.21016(10) 0.41201(16) 0.58686(5) 0.0315(4) Uani 1 1 d . . . . .
C120 C 0.19035(12) 0.41079(17) 0.55147(6) 0.0379(5) Uani 1 1 d . . . . .
C121 C 0.19131(15) 0.3160(2) 0.53477(7) 0.0525(7) Uani 1 1 d . . . . .
H121 H 0.178017 0.313239 0.510877 0.063 Uiso 1 1 calc R U . . .
C122 C 0.21097(17) 0.2268(2) 0.55200(8) 0.0586(8) Uani 1 1 d . . . . .
H122 H 0.211449 0.163524 0.539967 0.070 Uiso 1 1 calc R U . . .
C123 C 0.23013(14) 0.22872(18) 0.58685(7) 0.0486(6) Uani 1 1 d . . . . .
H123 H 0.243468 0.166449 0.598528 0.058 Uiso 1 1 calc R U . . .
C124 C 0.23010(11) 0.32113(17) 0.60511(6) 0.0373(5) Uani 1 1 d . . . . .
C125 C 0.16860(13) 0.50622(19) 0.53077(5) 0.0409(5) Uani 1 1 d . . . . .
H125 H 0.171631 0.566541 0.546614 0.049 Uiso 1 1 calc R U . . .
C126 C 0.09062(15) 0.4990(2) 0.51383(6) 0.0558(7) Uani 1 1 d . . . . .
H12A H 0.078424 0.561808 0.500692 0.084 Uiso 1 1 calc R U . . .
H12B H 0.086028 0.439213 0.498572 0.084 Uiso 1 1 calc R U . . .
H12C H 0.057358 0.491166 0.531343 0.084 Uiso 1 1 calc R U . . .
C127 C 0.22058(17) 0.5261(2) 0.50350(7) 0.0568(7) Uani 1 1 d . . . . .
H12D H 0.205146 0.588219 0.490563 0.085 Uiso 1 1 calc R U . . .
H12E H 0.270069 0.535831 0.514584 0.085 Uiso 1 1 calc R U . . .
H12F H 0.219557 0.467030 0.488019 0.085 Uiso 1 1 calc R U . . .
C128 C 0.25159(14) 0.32230(19) 0.64317(7) 0.0471(6) Uani 1 1 d . . . . .
H128 H 0.220726 0.375222 0.653075 0.057 Uiso 1 1 calc R U . . .
C129 C 0.23830(17) 0.2189(2) 0.66072(8) 0.0610(7) Uani 1 1 d . . . . .
H12G H 0.253283 0.224847 0.685206 0.092 Uiso 1 1 calc R U . . .
H12H H 0.186527 0.201591 0.657018 0.092 Uiso 1 1 calc R U . . .
H12I H 0.266640 0.164569 0.651096 0.092 Uiso 1 1 calc R U . . .
C130 C 0.33032(17) 0.3541(3) 0.65217(10) 0.0774(10) Uani 1 1 d . . . . .
H13A H 0.341882 0.353840 0.676975 0.116 Uiso 1 1 calc R U . . .
H13B H 0.362174 0.305523 0.641952 0.116 Uiso 1 1 calc R U . . .
H13C H 0.337663 0.423542 0.643402 0.116 Uiso 1 1 calc R U . . .
C131 C -0.06637(11) 0.46603(17) 0.65443(5) 0.0346(5) Uani 1 1 d . . . . .
H131 H -0.080576 0.522632 0.637860 0.042 Uiso 1 1 calc R U . . .
C132 C -0.13693(13) 0.4086(2) 0.65949(7) 0.0514(6) Uani 1 1 d . . . . .
H13D H -0.155771 0.374907 0.638149 0.077 Uiso 1 1 calc R U . . .
H13E H -0.127060 0.356574 0.677365 0.077 Uiso 1 1 calc R U . . .
H13F H -0.172976 0.457756 0.666189 0.077 Uiso 1 1 calc R U . . .
C133 C -0.03622(14) 0.5191(2) 0.68752(6) 0.0482(6) Uani 1 1 d . . . . .
H13G H 0.008759 0.555486 0.684008 0.072 Uiso 1 1 calc R U . . .
H13H H -0.071996 0.568552 0.694293 0.072 Uiso 1 1 calc R U . . .
H13I H -0.026080 0.467369 0.705469 0.072 Uiso 1 1 calc R U . . .
C134 C 0.02771(13) 0.25930(17) 0.65619(7) 0.0431(5) Uani 1 1 d . . . . .
H134 H 0.066697 0.229218 0.643564 0.052 Uiso 1 1 calc R U . . .
C135 C -0.03340(15) 0.1783(2) 0.65335(10) 0.0685(9) Uani 1 1 d . . . . .
H13J H -0.054446 0.172756 0.629567 0.103 Uiso 1 1 calc R U . . .
H13K H -0.013496 0.111446 0.661161 0.103 Uiso 1 1 calc R U . . .
H13L H -0.071168 0.199298 0.667505 0.103 Uiso 1 1 calc R U . . .
C136 C 0.06169(19) 0.2704(2) 0.69249(7) 0.0644(8) Uani 1 1 d . . . . .
H13M H 0.100317 0.322251 0.693546 0.097 Uiso 1 1 calc R U . . .
H13N H 0.024567 0.291939 0.706913 0.097 Uiso 1 1 calc R U . . .
H13O H 0.082239 0.204087 0.700569 0.097 Uiso 1 1 calc R U . . .
C137 C -0.02479(13) 0.36419(17) 0.58814(6) 0.0393(5) Uani 1 1 d . . . . .
H137 H -0.015692 0.430549 0.576459 0.047 Uiso 1 1 calc R U . . .
C138 C -0.10498(14) 0.3383(2) 0.57745(7) 0.0533(6) Uani 1 1 d . . . . .
H13P H -0.135917 0.389299 0.587151 0.080 Uiso 1 1 calc R U . . .
H13Q H -0.114354 0.339614 0.552555 0.080 Uiso 1 1 calc R U . . .
H13R H -0.115811 0.269552 0.585810 0.080 Uiso 1 1 calc R U . . .
C139 C 0.02320(15) 0.2845(2) 0.57295(7) 0.0553(7) Uani 1 1 d . . . . .
H13S H 0.074409 0.300786 0.579727 0.083 Uiso 1 1 calc R U . . .
H13T H 0.012261 0.215777 0.581317 0.083 Uiso 1 1 calc R U . . .
H13U H 0.013718 0.285839 0.548063 0.083 Uiso 1 1 calc R U . . .
C140 C 0.0401(2) 0.8572(2) 0.52006(8) 0.0758(10) Uani 1 1 d . . . . .
H140 H -0.000429 0.827626 0.504218 0.091 Uiso 1 1 calc R U . . .
C141 C 0.0190(2) 0.9070(2) 0.54777(9) 0.0786(10) Uani 1 1 d . . . . .
H141 H -0.034680 0.908264 0.548879 0.094 Uiso 1 1 calc R U . . .
C142 C 0.0605(3) 0.9924(2) 0.56763(11) 0.1034(16) Uani 1 1 d . . . . .
H14D H 0.038780 1.003048 0.589192 0.124 Uiso 1 1 calc R U . . .
H14E H 0.053914 1.056938 0.554309 0.124 Uiso 1 1 calc R U . . .
C143 C 0.1424(3) 0.9727(2) 0.57613(10) 0.0908(13) Uani 1 1 d . . . . .
H14F H 0.168433 1.001452 0.557651 0.109 Uiso 1 1 calc R U . . .
H14G H 0.159621 1.009846 0.597374 0.109 Uiso 1 1 calc R U . . .
C144 C 0.16143(18) 0.8609(2) 0.58052(7) 0.0590(8) Uani 1 1 d . . . . .
H144 H 0.186704 0.842493 0.603385 0.071 Uiso 1 1 calc R U . . .
C145 C 0.17678(17) 0.7981(2) 0.55491(7) 0.0574(7) Uani 1 1 d . . . . .
H145 H 0.211602 0.741358 0.562128 0.069 Uiso 1 1 calc R U . . .
C146 C 0.1737(2) 0.8264(3) 0.51756(8) 0.0852(12) Uani 1 1 d . . . . .
H14H H 0.175641 0.762258 0.504129 0.102 Uiso 1 1 calc R U . . .
H14I H 0.217329 0.867497 0.514125 0.102 Uiso 1 1 calc R U . . .
C147 C 0.1066(3) 0.8871(3) 0.50372(9) 0.0957(14) Uani 1 1 d . . . . .
H14J H 0.116011 0.961520 0.507544 0.115 Uiso 1 1 calc R U . . .
H14K H 0.097300 0.875732 0.478851 0.115 Uiso 1 1 calc R U . . .

loop_
_atom_site_aniso_label
_atom_site_aniso_U_11
_atom_site_aniso_U_22
_atom_site_aniso_U_33
_atom_site_aniso_U_23
_atom_site_aniso_U_13
_atom_site_aniso_U_12
Al1 0.0191(2) 0.0203(2) 0.0192(2) 0.00112(19) 0.00141(19) 0.00163(19)
N1 0.0249(8) 0.0202(7) 0.0209(7) -0.0032(6) 0.0013(6) 0.0015(6)
N2 0.0218(7) 0.0237(7) 0.0194(7) -0.0028(6) 0.0023(6) -0.0019(6)
Ni1 0.02358(13) 0.03063(14) 0.03664(14) 0.01308(11) -0.00200(10) -0.00307(10)
C1 0.0260(9) 0.0249(9) 0.0241(8) 0.0018(7) 0.0032(7) 0.0019(7)
P1 0.0209(2) 0.0449(3) 0.0453(3) 0.0169(3) 0.0026(2) 0.0014(2)
C2 0.0239(9) 0.0229(9) 0.0237(8) -0.0003(7) -0.0004(7) 0.0006(7)
C3 0.0223(9) 0.0243(9) 0.0283(9) -0.0008(7) -0.0015(7) 0.0036(7)
C4 0.0221(9) 0.0223(8) 0.0276(9) -0.0033(7) 0.0054(7) -0.0005(7)
C5 0.0379(12) 0.0396(12) 0.0314(10) -0.0061(9) -0.0108(9) 0.0045(9)
C6 0.0326(11) 0.0411(12) 0.0390(11) -0.0145(9) 0.0053(9) 0.0077(9)
C7 0.0297(10) 0.0261(9) 0.0271(9) -0.0073(7) -0.0032(7) 0.0054(8)
C8 0.0432(12) 0.0380(11) 0.0309(10) -0.0110(9) 0.0023(9) 0.0046(9)
C9 0.0568(15) 0.0521(15) 0.0379(12) -0.0196(11) 0.0055(11) 0.0102(12)
C10 0.0670(17) 0.0378(13) 0.0467(14) -0.0228(11) -0.0080(12) 0.0167(12)
C11 0.0554(15) 0.0252(10) 0.0478(13) -0.0095(9) -0.0151(11) 0.0058(10)
C12 0.0330(10) 0.0243(9) 0.0362(10) -0.0058(8) -0.0088(8) 0.0023(8)
C13 0.0672(17) 0.0480(14) 0.0300(11) -0.0102(10) 0.0183(11) -0.0049(12)
C14 0.077(2) 0.075(2) 0.0702(19) -0.0282(16) 0.0438(17) -0.0173(17)
C15 0.128(3) 0.073(2) 0.0313(13) 0.0042(13) 0.0124(16) -0.018(2)
C16 0.0445(13) 0.0279(10) 0.0425(12) -0.0021(9) -0.0012(10) -0.0115(9)
C17 0.0682(18) 0.0386(13) 0.0618(16) 0.0101(12) -0.0044(14) -0.0128(13)
C18 0.0474(15) 0.0406(13) 0.0764(19) 0.0032(13) 0.0149(13) -0.0095(11)
C19 0.0246(9) 0.0358(10) 0.0191(8) -0.0042(7) 0.0025(7) -0.0019(8)
C20 0.0305(10) 0.0409(11) 0.0260(9) -0.0059(8) 0.0031(8) -0.0056(9)
C21 0.0440(13) 0.0574(15) 0.0296(11) -0.0121(10) -0.0003(9) -0.0131(11)
C22 0.0557(15) 0.0710(17) 0.0226(10) -0.0071(11) -0.0018(10) -0.0085(13)
C23 0.0563(15) 0.0588(15) 0.0237(10) 0.0033(10) 0.0068(10) -0.0063(12)
C24 0.0394(12) 0.0415(12) 0.0241(9) -0.0009(8) 0.0077(8) -0.0042(9)
C25 0.0417(12) 0.0394(12) 0.0329(10) -0.0088(9) 0.0046(9) -0.0138(10)
C26 0.0480(15) 0.0728(18) 0.0404(13) -0.0077(12) 0.0040(11) -0.0295(13)
C27 0.086(2) 0.0388(14) 0.0703(19) -0.0112(13) 0.0232(16) -0.0117(14)
C28 0.0644(16) 0.0390(12) 0.0284(10) -0.0005(9) 0.0147(10) -0.0142(11)
C29 0.137(3) 0.0497(17) 0.0486(16) 0.0124(13) 0.0122(18) -0.0213(19)
C30 0.0628(18) 0.0649(18) 0.0602(16) -0.0141(14) 0.0162(14) -0.0345(15)
O1 0.0270(7) 0.0298(7) 0.0333(7) 0.0082(6) 0.0002(6) 0.0059(6)
Si1 0.0338(11) 0.0244(16) 0.0591(17) 0.0051(11) -0.0097(10) 0.0085(11)
C31 0.056(6) 0.022(7) 0.064(5) 0.014(5) 0.017(5) 0.014(4)
C32 0.043(6) 0.081(8) 0.154(15) 0.015(7) 0.047(7) 0.033(5)
C33 0.120(10) 0.085(10) 0.115(11) 0.019(6) 0.051(7) 0.056(8)
C34 0.042(3) 0.042(3) 0.071(3) 0.024(3) -0.018(2) -0.003(2)
C35 0.083(6) 0.059(5) 0.077(5) 0.020(4) -0.021(4) -0.021(4)
C36 0.066(4) 0.102(5) 0.057(3) 0.001(3) -0.011(3) -0.012(4)
C37 0.040(3) 0.028(2) 0.087(4) 0.020(3) -0.006(3) -0.001(2)
C38 0.066(5) 0.029(3) 0.232(12) 0.047(5) -0.023(6) 0.008(3)
C39 0.089(6) 0.046(4) 0.082(6) 0.020(5) -0.012(5) -0.020(3)
Si1A 0.0291(13) 0.0272(19) 0.0322(10) 0.0060(12) 0.0010(9) 0.0112(12)
C31A 0.050(6) 0.026(8) 0.098(11) 0.025(5) 0.038(6) 0.019(5)
C32A 0.056(8) 0.036(6) 0.163(18) 0.009(6) 0.027(8) -0.003(5)
C33A 0.083(6) 0.043(5) 0.046(4) -0.015(4) 0.003(5) 0.016(4)
C34A 0.028(3) 0.057(5) 0.053(4) 0.018(4) -0.008(3) -0.004(3)
C35A 0.039(3) 0.102(6) 0.097(6) 0.010(5) -0.015(3) 0.009(4)
C36A 0.041(3) 0.106(6) 0.073(5) -0.026(4) -0.010(3) -0.006(4)
C37A 0.042(3) 0.039(3) 0.062(4) 0.021(3) -0.004(3) 0.001(2)
C38A 0.060(5) 0.044(4) 0.133(8) 0.046(5) -0.026(4) 0.006(3)
C39A 0.055(5) 0.040(4) 0.087(7) 0.025(5) 0.002(5) -0.001(3)
C40 0.0442(16) 0.0511(17) 0.119(3) 0.0440(19) -0.0184(17) -0.0254(13)
C41 0.0381(14) 0.096(3) 0.081(2) 0.064(2) -0.0060(14) -0.0227(15)
C42 0.068(2) 0.192(5) 0.074(2) 0.089(3) -0.0138(18) -0.043(3)
C43 0.0476(15) 0.0728(19) 0.0485(14) 0.0290(13) -0.0127(12) -0.0113(13)
C44 0.0259(10) 0.0404(12) 0.0482(13) 0.0171(10) -0.0054(9) -0.0028(9)
C45 0.0355(12) 0.0342(11) 0.0566(14) 0.0127(10) 0.0049(10) 0.0070(9)
C46 0.090(2) 0.0353(14) 0.096(2) -0.0015(15) 0.0168(19) 0.0043(15)
C47 0.083(3) 0.0317(16) 0.243(6) 0.023(2) -0.005(3) -0.0105(17)
Al2 0.0188(2) 0.0214(3) 0.0233(3) -0.0017(2) 0.0042(2) -0.0002(2)
N101 0.0246(8) 0.0261(8) 0.0245(7) -0.0033(6) 0.0021(6) 0.0034(6)
N102 0.0218(8) 0.0255(8) 0.0309(8) -0.0077(6) 0.0068(6) -0.0022(6)
Ni2 0.05515(19) 0.02652(14) 0.03576(15) 0.00599(11) -0.00416(13) -0.00368(12)
C101 0.0302(10) 0.0261(9) 0.0278(9) -0.0005(7) 0.0014(8) -0.0021(8)
P101 0.0318(3) 0.0421(3) 0.0511(3) 0.0078(3) -0.0095(3) 0.0002(2)
O101 0.0256(7) 0.0267(7) 0.0340(7) 0.0004(5) 0.0090(6) -0.0022(5)
Si2 0.0250(3) 0.0245(3) 0.0369(3) 0.0039(2) 0.0101(2) -0.0015(2)
C102 0.0271(10) 0.0258(9) 0.0318(10) -0.0043(8) -0.0024(8) 0.0004(7)
C103 0.0231(9) 0.0309(10) 0.0383(11) -0.0057(8) 0.0040(8) -0.0053(8)
C104 0.0213(9) 0.0358(10) 0.0351(10) -0.0054(8) 0.0066(8) -0.0026(8)
C105 0.0404(13) 0.0414(12) 0.0466(13) -0.0170(10) 0.0006(10) -0.0094(10)
C106 0.0276(11) 0.0564(15) 0.0604(15) -0.0225(12) 0.0199(10) -0.0121(10)
C107 0.0336(11) 0.0363(11) 0.0246(9) -0.0084(8) 0.0026(8) -0.0006(8)
C108 0.0401(12) 0.0446(12) 0.0351(11) -0.0131(9) 0.0055(9) 0.0066(10)
C109 0.0594(17) 0.0679(18) 0.0448(14) -0.0211(13) 0.0152(12) 0.0141(14)
C110 0.080(2) 0.087(2) 0.0331(13) -0.0200(14) 0.0190(13) 0.0021(18)
C111 0.077(2) 0.0735(19) 0.0262(11) -0.0009(12) 0.0062(12) -0.0008(16)
C112 0.0547(15) 0.0472(13) 0.0269(10) -0.0030(9) 0.0013(10) 0.0008(11)
C113 0.0474(14) 0.0440(13) 0.0462(13) -0.0094(10) 0.0065(11) 0.0189(11)
C114 0.0501(16) 0.090(2) 0.0563(16) -0.0092(15) 0.0062(13) 0.0319(16)
C115 0.090(2) 0.0437(15) 0.082(2) -0.0104(15) 0.0057(18) 0.0207(16)
C116 0.085(2) 0.0588(17) 0.0342(12) 0.0077(12) -0.0016(13) 0.0232(15)
C117 0.131(3) 0.062(2) 0.0554(18) 0.0175(15) -0.012(2) 0.011(2)
C118 0.072(2) 0.107(3) 0.112(3) 0.043(3) 0.007(2) 0.036(2)
C119 0.0231(9) 0.0316(10) 0.0424(11) -0.0128(9) 0.0147(8) -0.0041(8)
C120 0.0368(12) 0.0393(12) 0.0408(11) -0.0161(9) 0.0194(9) -0.0109(9)
C121 0.0654(17) 0.0493(15) 0.0481(14) -0.0249(12) 0.0294(13) -0.0186(13)
C122 0.0732(19) 0.0365(13) 0.0738(18) -0.0254(13) 0.0429(16) -0.0144(12)
C123 0.0465(14) 0.0299(11) 0.0739(17) -0.0112(11) 0.0275(13) -0.0013(10)
C124 0.0284(10) 0.0318(11) 0.0541(13) -0.0073(9) 0.0153(9) 0.0016(8)
C125 0.0456(13) 0.0490(13) 0.0302(10) -0.0120(9) 0.0136(9) -0.0093(10)
C126 0.0538(16) 0.0765(19) 0.0366(12) -0.0111(12) 0.0026(11) -0.0129(14)
C127 0.0647(18) 0.0657(17) 0.0445(14) -0.0031(12) 0.0262(13) -0.0060(14)
C128 0.0428(13) 0.0368(12) 0.0607(15) -0.0025(11) 0.0007(11) 0.0149(10)
C129 0.0563(17) 0.0557(17) 0.0718(19) 0.0098(14) 0.0102(14) 0.0164(13)
C130 0.0537(18) 0.069(2) 0.103(3) 0.0124(19) -0.0235(17) 0.0003(15)
C131 0.0302(10) 0.0364(11) 0.0395(11) 0.0101(9) 0.0137(9) 0.0055(8)
C132 0.0349(12) 0.0556(15) 0.0680(16) 0.0161(13) 0.0251(12) 0.0049(11)
C133 0.0489(14) 0.0567(15) 0.0421(13) -0.0004(11) 0.0189(11) 0.0116(12)
C134 0.0356(12) 0.0320(11) 0.0635(15) 0.0128(10) 0.0134(11) 0.0017(9)
C135 0.0433(15) 0.0340(13) 0.129(3) 0.0318(16) 0.0104(16) -0.0035(11)
C136 0.078(2) 0.0561(17) 0.0601(17) 0.0212(14) 0.0134(15) 0.0172(15)
C137 0.0438(13) 0.0326(11) 0.0425(12) -0.0047(9) 0.0094(10) -0.0107(9)
C138 0.0454(14) 0.0551(16) 0.0576(15) -0.0074(12) -0.0031(12) -0.0011(12)
C139 0.0473(15) 0.0596(16) 0.0616(16) -0.0264(13) 0.0179(12) -0.0135(12)
C140 0.123(3) 0.0500(17) 0.0494(16) 0.0224(14) -0.0143(18) 0.0080(18)
C141 0.119(3) 0.0424(16) 0.071(2) 0.0190(15) -0.006(2) 0.0256(18)
C142 0.192(5) 0.0310(16) 0.089(3) 0.0093(16) 0.024(3) 0.018(2)
C143 0.156(4) 0.0349(15) 0.083(2) -0.0040(15) 0.016(3) -0.028(2)
C144 0.080(2) 0.0427(14) 0.0533(15) 0.0055(12) 0.0019(14) -0.0296(14)
C145 0.0718(19) 0.0481(15) 0.0533(15) 0.0083(12) 0.0116(13) -0.0239(14)
C146 0.131(3) 0.072(2) 0.0573(18) 0.0117(16) 0.032(2) -0.026(2)
C147 0.171(4) 0.064(2) 0.0527(18) 0.0237(16) 0.013(2) -0.008(2)

loop_
_atom_type_symbol
_atom_type_description
_atom_type_scat_dispersion_real
_atom_type_scat_dispersion_imag
_atom_type_scat_source
C C 0.0033 0.0016 'International Tables Vol C Tables 4.2.6.8 and 6.1.1.4'
H H 0.0000 0.0000 'International Tables Vol C Tables 4.2.6.8 and 6.1.1.4'
Al Al 0.0645 0.0514 'International Tables Vol C Tables 4.2.6.8 and 6.1.1.4'
N N 0.0061 0.0033 'International Tables Vol C Tables 4.2.6.8 and 6.1.1.4'
Ni Ni 0.3393 1.1124 'International Tables Vol C Tables 4.2.6.8 and 6.1.1.4'
O O 0.0106 0.0060 'International Tables Vol C Tables 4.2.6.8 and 6.1.1.4'
P P 0.1023 0.0942 'International Tables Vol C Tables 4.2.6.8 and 6.1.1.4'
Si Si 0.0817 0.0704 'International Tables Vol C Tables 4.2.6.8 and 6.1.1.4'

loop_
_geom_angle_atom_site_label_1
_geom_angle_atom_site_label_2
_geom_angle_atom_site_label_3
_geom_angle
_geom_angle_site_symmetry_1
_geom_angle_site_symmetry_3
_geom_angle_publ_flag
O1 Al1 N1 111.41(7) . . ?
O1 Al1 N2 112.94(7) . . ?
N1 Al1 N2 96.68(7) . . ?
O1 Al1 C1 115.08(8) . . ?
N1 Al1 C1 109.30(7) . . ?
N2 Al1 C1 109.90(7) . . ?
C2 N1 C7 118.61(15) . . ?
C2 N1 Al1 118.52(12) . . ?
C7 N1 Al1 122.46(12) . . ?
C4 N2 C19 117.97(15) . . ?
C4 N2 Al1 118.88(12) . . ?
C19 N2 Al1 122.79(12) . . ?
C1 Ni1 C45 108.50(8) . . ?
C1 Ni1 C41 149.61(12) . . ?
C45 Ni1 C41 100.44(12) . . ?
C1 Ni1 C44 111.89(8) . . ?
C45 Ni1 C44 37.71(10) . . ?
C41 Ni1 C44 85.55(10) . . ?
C1 Ni1 C40 151.48(11) . . ?
C45 Ni1 C40 85.37(12) . . ?
C41 Ni1 C40 37.92(14) . . ?
C44 Ni1 C40 94.44(10) . . ?
C1 Ni1 P1 46.26(6) . . ?
C45 Ni1 P1 150.95(7) . . ?
C41 Ni1 P1 107.42(9) . . ?
C44 Ni1 P1 151.00(7) . . ?
C40 Ni1 P1 111.85(8) . . ?
P1 C1 Ni1 74.53(7) . . ?
P1 C1 Al1 141.08(11) . . ?
Ni1 C1 Al1 144.29(11) . . ?
C1 P1 Ni1 59.21(7) . . ?
N1 C2 C3 123.06(16) . . ?
N1 C2 C5 120.58(16) . . ?
C3 C2 C5 116.35(17) . . ?
C2 C3 C4 127.68(17) . . ?
C2 C3 H3 116.2 . . ?
C4 C3 H3 116.2 . . ?
N2 C4 C3 123.27(16) . . ?
N2 C4 C6 121.07(17) . . ?
C3 C4 C6 115.66(17) . . ?
C2 C5 H5A 109.5 . . ?
C2 C5 H5B 109.5 . . ?
H5A C5 H5B 109.5 . . ?
C2 C5 H5C 109.5 . . ?
H5A C5 H5C 109.5 . . ?
H5B C5 H5C 109.5 . . ?
C4 C6 H6A 109.5 . . ?
C4 C6 H6B 109.5 . . ?
H6A C6 H6B 109.5 . . ?
C4 C6 H6C 109.5 . . ?
H6A C6 H6C 109.5 . . ?
H6B C6 H6C 109.5 . . ?
C8 C7 C12 121.32(18) . . ?
C8 C7 N1 120.20(18) . . ?
C12 C7 N1 118.48(17) . . ?
C7 C8 C9 118.0(2) . . ?
C7 C8 C13 123.53(18) . . ?
C9 C8 C13 118.5(2) . . ?
C10 C9 C8 121.2(2) . . ?
C10 C9 H9 119.4 . . ?
C8 C9 H9 119.4 . . ?
C9 C10 C11 120.2(2) . . ?
C9 C10 H10 119.9 . . ?
C11 C10 H10 119.9 . . ?
C10 C11 C12 121.6(2) . . ?
C10 C11 H11 119.2 . . ?
C12 C11 H11 119.2 . . ?
C11 C12 C7 117.8(2) . . ?
C11 C12 C16 120.5(2) . . ?
C7 C12 C16 121.76(17) . . ?
C8 C13 C15 111.3(2) . . ?
C8 C13 C14 111.0(2) . . ?
C15 C13 C14 110.6(2) . . ?
C8 C13 H13 107.9 . . ?
C15 C13 H13 107.9 . . ?
C14 C13 H13 107.9 . . ?
C13 C14 H14A 109.5 . . ?
C13 C14 H14B 109.5 . . ?
H14A C14 H14B 109.5 . . ?
C13 C14 H14C 109.5 . . ?
H14A C14 H14C 109.5 . . ?
H14B C14 H14C 109.5 . . ?
C13 C15 H15A 109.5 . . ?
C13 C15 H15B 109.5 . . ?
H15A C15 H15B 109.5 . . ?
C13 C15 H15C 109.5 . . ?
H15A C15 H15C 109.5 . . ?
H15B C15 H15C 109.5 . . ?
C12 C16 C18 112.8(2) . . ?
C12 C16 C17 113.3(2) . . ?
C18 C16 C17 108.6(2) . . ?
C12 C16 H16 107.3 . . ?
C18 C16 H16 107.3 . . ?
C17 C16 H16 107.3 . . ?
C16 C17 H17A 109.5 . . ?
C16 C17 H17B 109.5 . . ?
H17A C17 H17B 109.5 . . ?
C16 C17 H17C 109.5 . . ?
H17A C17 H17C 109.5 . . ?
H17B C17 H17C 109.5 . . ?
C16 C18 H18A 109.5 . . ?
C16 C18 H18B 109.5 . . ?
H18A C18 H18B 109.5 . . ?
C16 C18 H18C 109.5 . . ?
H18A C18 H18C 109.5 . . ?
H18B C18 H18C 109.5 . . ?
C20 C19 C24 121.54(17) . . ?
C20 C19 N2 120.39(17) . . ?
C24 C19 N2 118.07(17) . . ?
C21 C20 C19 118.0(2) . . ?
C21 C20 C25 118.10(19) . . ?
C19 C20 C25 123.93(17) . . ?
C22 C21 C20 121.3(2) . . ?
C22 C21 H21 119.3 . . ?
C20 C21 H21 119.3 . . ?
C23 C22 C21 119.8(2) . . ?
C23 C22 H22 120.1 . . ?
C21 C22 H22 120.1 . . ?
C22 C23 C24 121.9(2) . . ?
C22 C23 H23 119.0 . . ?
C24 C23 H23 119.0 . . ?
C23 C24 C19 117.5(2) . . ?
C23 C24 C28 120.8(2) . . ?
C19 C24 C28 121.74(18) . . ?
C20 C25 C26 111.3(2) . . ?
C20 C25 C27 111.41(19) . . ?
C26 C25 C27 110.0(2) . . ?
C20 C25 H25 108.0 . . ?
C26 C25 H25 108.0 . . ?
C27 C25 H25 108.0 . . ?
C25 C26 H26A 109.5 . . ?
C25 C26 H26B 109.5 . . ?
H26A C26 H26B 109.5 . . ?
C25 C26 H26C 109.5 . . ?
H26A C26 H26C 109.5 . . ?
H26B C26 H26C 109.5 . . ?
C25 C27 H27A 109.5 . . ?
C25 C27 H27B 109.5 . . ?
H27A C27 H27B 109.5 . . ?
C25 C27 H27C 109.5 . . ?
H27A C27 H27C 109.5 . . ?
H27B C27 H27C 109.5 . . ?
C30 C28 C24 112.1(2) . . ?
C30 C28 C29 109.2(2) . . ?
C24 C28 C29 112.8(2) . . ?
C30 C28 H28 107.5 . . ?
C24 C28 H28 107.5 . . ?
C29 C28 H28 107.5 . . ?
C28 C29 H29A 109.5 . . ?
C28 C29 H29B 109.5 . . ?
H29A C29 H29B 109.5 . . ?
C28 C29 H29C 109.5 . . ?
H29A C29 H29C 109.5 . . ?
H29B C29 H29C 109.5 . . ?
C28 C30 H30A 109.5 . . ?
C28 C30 H30B 109.5 . . ?
H30A C30 H30B 109.5 . . ?
C28 C30 H30C 109.5 . . ?
H30A C30 H30C 109.5 . . ?
H30B C30 H30C 109.5 . . ?
Si1A O1 Al1 147.61(19) . . ?
Si1 O1 Al1 154.8(2) . . ?
O1 Si1 C31 112.5(9) . . ?
O1 Si1 C37 109.0(3) . . ?
C31 Si1 C37 105.5(9) . . ?
O1 Si1 C34 105.7(3) . . ?
C31 Si1 C34 113.8(9) . . ?
C37 Si1 C34 110.5(4) . . ?
C33 C31 C32 112(2) . . ?
C33 C31 Si1 119.1(17) . . ?
C32 C31 Si1 116.6(18) . . ?
C33 C31 H31 101.6 . . ?
C32 C31 H31 101.6 . . ?
Si1 C31 H31 101.6 . . ?
C31 C32 H32A 109.5 . . ?
C31 C32 H32B 109.5 . . ?
H32A C32 H32B 109.5 . . ?
C31 C32 H32C 109.5 . . ?
H32A C32 H32C 109.5 . . ?
H32B C32 H32C 109.5 . . ?
C31 C33 H33A 109.5 . . ?
C31 C33 H33B 109.5 . . ?
H33A C33 H33B 109.5 . . ?
C31 C33 H33C 109.5 . . ?
H33A C33 H33C 109.5 . . ?
H33B C33 H33C 109.5 . . ?
C35 C34 C36 108.1(6) . . ?
C35 C34 Si1 110.5(4) . . ?
C36 C34 Si1 116.8(4) . . ?
C35 C34 H34 107.0 . . ?
C36 C34 H34 107.0 . . ?
Si1 C34 H34 107.0 . . ?
C34 C35 H35A 109.5 . . ?
C34 C35 H35B 109.5 . . ?
H35A C35 H35B 109.5 . . ?
C34 C35 H35C 109.5 . . ?
H35A C35 H35C 109.5 . . ?
H35B C35 H35C 109.5 . . ?
C34 C36 H36A 109.5 . . ?
C34 C36 H36B 109.5 . . ?
H36A C36 H36B 109.5 . . ?
C34 C36 H36C 109.5 . . ?
H36A C36 H36C 109.5 . . ?
H36B C36 H36C 109.5 . . ?
C39 C37 C38 110.6(6) . . ?
C39 C37 Si1 116.4(5) . . ?
C38 C37 Si1 114.1(5) . . ?
C39 C37 H37 104.8 . . ?
C38 C37 H37 104.8 . . ?
Si1 C37 H37 104.8 . . ?
C37 C38 H38A 109.5 . . ?
C37 C38 H38B 109.5 . . ?
H38A C38 H38B 109.5 . . ?
C37 C38 H38C 109.5 . . ?
H38A C38 H38C 109.5 . . ?
H38B C38 H38C 109.5 . . ?
C37 C39 H39A 109.5 . . ?
C37 C39 H39B 109.5 . . ?
H39A C39 H39B 109.5 . . ?
C37 C39 H39C 109.5 . . ?
H39A C39 H39C 109.5 . . ?
H39B C39 H39C 109.5 . . ?
O1 Si1A C37A 108.3(3) . . ?
O1 Si1A C34A 111.8(4) . . ?
C37A Si1A C34A 111.1(4) . . ?
O1 Si1A C31A 105.3(9) . . ?
C37A Si1A C31A 116.6(9) . . ?
C34A Si1A C31A 103.6(10) . . ?
C32A C31A C33A 104(2) . . ?
C32A C31A Si1A 117(2) . . ?
C33A C31A Si1A 105.6(16) . . ?
C32A C31A H31A 109.9 . . ?
C33A C31A H31A 109.9 . . ?
Si1A C31A H31A 109.9 . . ?
C31A C32A H32D 109.5 . . ?
C31A C32A H32E 109.5 . . ?
H32D C32A H32E 109.5 . . ?
C31A C32A H32F 109.5 . . ?
H32D C32A H32F 109.5 . . ?
H32E C32A H32F 109.5 . . ?
C31A C33A H33D 109.5 . . ?
C31A C33A H33E 109.5 . . ?
H33D C33A H33E 109.5 . . ?
C31A C33A H33F 109.5 . . ?
H33D C33A H33F 109.5 . . ?
H33E C33A H33F 109.5 . . ?
C36A C34A C35A 108.5(7) . . ?
C36A C34A Si1A 111.3(5) . . ?
C35A C34A Si1A 116.9(6) . . ?
C36A C34A H34A 106.5 . . ?
C35A C34A H34A 106.5 . . ?
Si1A C34A H34A 106.5 . . ?
C34A C35A H35D 109.5 . . ?
C34A C35A H35E 109.5 . . ?
H35D C35A H35E 109.5 . . ?
C34A C35A H35F 109.5 . . ?
H35D C35A H35F 109.5 . . ?
H35E C35A H35F 109.5 . . ?
C34A C36A H36D 109.5 . . ?
C34A C36A H36E 109.5 . . ?
H36D C36A H36E 109.5 . . ?
C34A C36A H36F 109.5 . . ?
H36D C36A H36F 109.5 . . ?
H36E C36A H36F 109.5 . . ?
C39A C37A C38A 109.2(6) . . ?
C39A C37A Si1A 112.2(5) . . ?
C38A C37A Si1A 117.4(5) . . ?
C39A C37A H37A 105.7 . . ?
C38A C37A H37A 105.7 . . ?
Si1A C37A H37A 105.7 . . ?
C37A C38A H38D 109.5 . . ?
C37A C38A H38E 109.5 . . ?
H38D C38A H38E 109.5 . . ?
C37A C38A H38F 109.5 . . ?
H38D C38A H38F 109.5 . . ?
H38E C38A H38F 109.5 . . ?
C37A C39A H39D 109.5 . . ?
C37A C39A H39E 109.5 . . ?
H39D C39A H39E 109.5 . . ?
C37A C39A H39F 109.5 . . ?
H39D C39A H39F 109.5 . . ?
H39E C39A H39F 109.5 . . ?
C41 C40 C47 124.2(4) . . ?
C41 C40 Ni1 70.90(16) . . ?
C47 C40 Ni1 109.3(2) . . ?
C41 C40 H40 114.7 . . ?
C47 C40 H40 114.7 . . ?
Ni1 C40 H40 114.7 . . ?
C40 C41 C42 126.6(4) . . ?
C40 C41 Ni1 71.18(17) . . ?
C42 C41 Ni1 106.84(18) . . ?
C40 C41 H41 114.3 . . ?
C42 C41 H41 114.3 . . ?
Ni1 C41 H41 114.3 . . ?
C43 C42 C41 115.6(3) . . ?
C43 C42 H42A 108.4 . . ?
C41 C42 H42A 108.4 . . ?
C43 C42 H42B 108.4 . . ?
C41 C42 H42B 108.4 . . ?
H42A C42 H42B 107.5 . . ?
C42 C43 C44 115.4(2) . . ?
C42 C43 H43A 108.4 . . ?
C44 C43 H43A 108.4 . . ?
C42 C43 H43B 108.4 . . ?
C44 C43 H43B 108.4 . . ?
H43A C43 H43B 107.5 . . ?
C45 C44 C43 125.2(2) . . ?
C45 C44 Ni1 70.98(13) . . ?
C43 C44 Ni1 109.08(15) . . ?
C45 C44 H44 114.3 . . ?
C43 C44 H44 114.3 . . ?
Ni1 C44 H44 114.3 . . ?
C44 C45 C46 125.1(2) . . ?
C44 C45 Ni1 71.30(13) . . ?
C46 C45 Ni1 107.37(19) . . ?
C44 C45 H45 114.7 . . ?
C46 C45 H45 114.7 . . ?
Ni1 C45 H45 114.7 . . ?
C47 C46 C45 115.8(3) . . ?
C47 C46 H46A 108.3 . . ?
C45 C46 H46A 108.3 . . ?
C47 C46 H46B 108.3 . . ?
C45 C46 H46B 108.3 . . ?
H46A C46 H46B 107.4 . . ?
C46 C47 C40 115.9(3) . . ?
C46 C47 H47A 108.3 . . ?
C40 C47 H47A 108.3 . . ?
C46 C47 H47B 108.3 . . ?
C40 C47 H47B 108.3 . . ?
H47A C47 H47B 107.4 . . ?
O101 Al2 N102 109.13(7) . . ?
O101 Al2 N101 113.67(7) . . ?
N102 Al2 N101 97.37(7) . . ?
O101 Al2 C101 114.41(8) . . ?
N102 Al2 C101 110.97(8) . . ?
N101 Al2 C101 110.01(8) . . ?
C102 N101 C107 117.99(16) . . ?
C102 N101 Al2 117.06(13) . . ?
C107 N101 Al2 124.50(13) . . ?
C104 N102 C119 119.05(15) . . ?
C104 N102 Al2 118.27(13) . . ?
C119 N102 Al2 122.30(12) . . ?
C101 Ni2 C141 147.88(13) . . ?
C101 Ni2 C145 108.84(10) . . ?
C141 Ni2 C145 101.06(15) . . ?
C101 Ni2 C144 110.43(10) . . ?
C141 Ni2 C144 86.32(15) . . ?
C145 Ni2 C144 37.58(11) . . ?
C101 Ni2 C140 153.88(12) . . ?
C141 Ni2 C140 37.77(13) . . ?
C145 Ni2 C140 85.21(14) . . ?
C144 Ni2 C140 94.20(13) . . ?
C101 Ni2 P101 46.37(6) . . ?
C141 Ni2 P101 107.43(13) . . ?
C145 Ni2 P101 150.11(9) . . ?
C144 Ni2 P101 151.41(8) . . ?
C140 Ni2 P101 112.14(11) . . ?
P101 C101 Ni2 74.61(8) . . ?
P101 C101 Al2 140.18(12) . . ?
Ni2 C101 Al2 145.20(11) . . ?
C101 P101 Ni2 59.02(7) . . ?
Si2 O101 Al2 147.54(10) . . ?
O101 Si2 C134 106.41(9) . . ?
O101 Si2 C131 107.60(9) . . ?
C134 Si2 C131 115.20(10) . . ?
O101 Si2 C137 108.72(9) . . ?
C134 Si2 C137 108.65(11) . . ?
C131 Si2 C137 110.04(10) . . ?
N101 C102 C103 123.41(17) . . ?
N101 C102 C105 120.96(18) . . ?
C103 C102 C105 115.64(18) . . ?
C104 C103 C102 127.90(18) . . ?
C104 C103 H103 116.0 . . ?
C102 C103 H103 116.0 . . ?
N102 C104 C103 122.63(17) . . ?
N102 C104 C106 121.21(18) . . ?
C103 C104 C106 116.13(18) . . ?
C102 C105 H10A 109.5 . . ?
C102 C105 H10B 109.5 . . ?
H10A C105 H10B 109.5 . . ?
C102 C105 H10C 109.5 . . ?
H10A C105 H10C 109.5 . . ?
H10B C105 H10C 109.5 . . ?
C104 C106 H10D 109.5 . . ?
C104 C106 H10E 109.5 . . ?
H10D C106 H10E 109.5 . . ?
C104 C106 H10F 109.5 . . ?
H10D C106 H10F 109.5 . . ?
H10E C106 H10F 109.5 . . ?
C108 C107 C112 121.44(19) . . ?
C108 C107 N101 120.06(18) . . ?
C112 C107 N101 118.51(18) . . ?
C107 C108 C109 117.7(2) . . ?
C107 C108 C113 124.01(19) . . ?
C109 C108 C113 118.3(2) . . ?
C110 C109 C108 121.8(3) . . ?
C110 C109 H109 119.1 . . ?
C108 C109 H109 119.1 . . ?
C111 C110 C109 119.7(2) . . ?
C111 C110 H110 120.1 . . ?
C109 C110 H110 120.1 . . ?
C110 C111 C112 121.9(3) . . ?
C110 C111 H111 119.1 . . ?
C112 C111 H111 119.1 . . ?
C111 C112 C107 117.5(2) . . ?
C111 C112 C116 120.2(2) . . ?
C107 C112 C116 122.3(2) . . ?
C108 C113 C114 111.6(2) . . ?
C108 C113 C115 111.9(2) . . ?
C114 C113 C115 109.8(2) . . ?
C108 C113 H113 107.8 . . ?
C114 C113 H113 107.8 . . ?
C115 C113 H113 107.8 . . ?
C113 C114 H11A 109.5 . . ?
C113 C114 H11B 109.5 . . ?
H11A C114 H11B 109.5 . . ?
C113 C114 H11C 109.5 . . ?
H11A C114 H11C 109.5 . . ?
H11B C114 H11C 109.5 . . ?
C113 C115 H11D 109.5 . . ?
C113 C115 H11E 109.5 . . ?
H11D C115 H11E 109.5 . . ?
C113 C115 H11F 109.5 . . ?
H11D C115 H11F 109.5 . . ?
H11E C115 H11F 109.5 . . ?
C112 C116 C117 114.0(3) . . ?
C112 C116 C118 111.4(3) . . ?
C117 C116 C118 109.0(3) . . ?
C112 C116 H116 107.4 . . ?
C117 C116 H116 107.4 . . ?
C118 C116 H116 107.4 . . ?
C116 C117 H11G 109.5 . . ?
C116 C117 H11H 109.5 . . ?
H11G C117 H11H 109.5 . . ?
C116 C117 H11I 109.5 . . ?
H11G C117 H11I 109.5 . . ?
H11H C117 H11I 109.5 . . ?
C116 C118 H11J 109.5 . . ?
C116 C118 H11K 109.5 . . ?
H11J C118 H11K 109.5 . . ?
C116 C118 H11L 109.5 . . ?
H11J C118 H11L 109.5 . . ?
H11K C118 H11L 109.5 . . ?
C120 C119 C124 121.62(19) . . ?
C120 C119 N102 119.91(19) . . ?
C124 C119 N102 118.47(18) . . ?
C121 C120 C119 117.6(2) . . ?
C121 C120 C125 118.8(2) . . ?
C119 C120 C125 123.56(19) . . ?
C122 C121 C120 121.7(2) . . ?
C122 C121 H121 119.2 . . ?
C120 C121 H121 119.2 . . ?
C121 C122 C123 120.3(2) . . ?
C121 C122 H122 119.9 . . ?
C123 C122 H122 119.9 . . ?
C122 C123 C124 120.9(2) . . ?
C122 C123 H123 119.6 . . ?
C124 C123 H123 119.6 . . ?
C123 C124 C119 117.9(2) . . ?
C123 C124 C128 120.4(2) . . ?
C119 C124 C128 121.71(19) . . ?
C120 C125 C126 111.7(2) . . ?
C120 C125 C127 111.4(2) . . ?
C126 C125 C127 109.6(2) . . ?
C120 C125 H125 108.0 . . ?
C126 C125 H125 108.0 . . ?
C127 C125 H125 108.0 . . ?
C125 C126 H12A 109.5 . . ?
C125 C126 H12B 109.5 . . ?
H12A C126 H12B 109.5 . . ?
C125 C126 H12C 109.5 . . ?
H12A C126 H12C 109.5 . . ?
H12B C126 H12C 109.5 . . ?
C125 C127 H12D 109.5 . . ?
C125 C127 H12E 109.5 . . ?
H12D C127 H12E 109.5 . . ?
C125 C127 H12F 109.5 . . ?
H12D C127 H12F 109.5 . . ?
H12E C127 H12F 109.5 . . ?
C124 C128 C130 112.2(2) . . ?
C124 C128 C129 113.6(2) . . ?
C130 C128 C129 109.1(2) . . ?
C124 C128 H128 107.2 . . ?
C130 C128 H128 107.2 . . ?
C129 C128 H128 107.2 . . ?
C128 C129 H12G 109.5 . . ?
C128 C129 H12H 109.5 . . ?
H12G C129 H12H 109.5 . . ?
C128 C129 H12I 109.5 . . ?
H12G C129 H12I 109.5 . . ?
H12H C129 H12I 109.5 . . ?
C128 C130 H13A 109.5 . . ?
C128 C130 H13B 109.5 . . ?
H13A C130 H13B 109.5 . . ?
C128 C130 H13C 109.5 . . ?
H13A C130 H13C 109.5 . . ?
H13B C130 H13C 109.5 . . ?
C133 C131 C132 110.15(19) . . ?
C133 C131 Si2 112.62(15) . . ?
C132 C131 Si2 115.52(17) . . ?
C133 C131 H131 105.9 . . ?
C132 C131 H131 105.9 . . ?
Si2 C131 H131 105.9 . . ?
C131 C132 H13D 109.5 . . ?
C131 C132 H13E 109.5 . . ?
H13D C132 H13E 109.5 . . ?
C131 C132 H13F 109.5 . . ?
H13D C132 H13F 109.5 . . ?
H13E C132 H13F 109.5 . . ?
C131 C133 H13G 109.5 . . ?
C131 C133 H13H 109.5 . . ?
H13G C133 H13H 109.5 . . ?
C131 C133 H13I 109.5 . . ?
H13G C133 H13I 109.5 . . ?
H13H C133 H13I 109.5 . . ?
C136 C134 C135 111.2(2) . . ?
C136 C134 Si2 112.87(18) . . ?
C135 C134 Si2 116.10(18) . . ?
C136 C134 H134 105.2 . . ?
C135 C134 H134 105.2 . . ?
Si2 C134 H134 105.2 . . ?
C134 C135 H13J 109.5 . . ?
C134 C135 H13K 109.5 . . ?
H13J C135 H13K 109.5 . . ?
C134 C135 H13L 109.5 . . ?
H13J C135 H13L 109.5 . . ?
H13K C135 H13L 109.5 . . ?
C134 C136 H13M 109.5 . . ?
C134 C136 H13N 109.5 . . ?
H13M C136 H13N 109.5 . . ?
C134 C136 H13O 109.5 . . ?
H13M C136 H13O 109.5 . . ?
H13N C136 H13O 109.5 . . ?
C139 C137 C138 109.3(2) . . ?
C139 C137 Si2 111.88(18) . . ?
C138 C137 Si2 118.15(17) . . ?
C139 C137 H137 105.5 . . ?
C138 C137 H137 105.5 . . ?
Si2 C137 H137 105.5 . . ?
C137 C138 H13P 109.5 . . ?
C137 C138 H13Q 109.5 . . ?
H13P C138 H13Q 109.5 . . ?
C137 C138 H13R 109.5 . . ?
H13P C138 H13R 109.5 . . ?
H13Q C138 H13R 109.5 . . ?
C137 C139 H13S 109.5 . . ?
C137 C139 H13T 109.5 . . ?
H13S C139 H13T 109.5 . . ?
C137 C139 H13U 109.5 . . ?
H13S C139 H13U 109.5 . . ?
H13T C139 H13U 109.5 . . ?
C141 C140 C147 122.8(4) . . ?
C141 C140 Ni2 69.91(16) . . ?
C147 C140 Ni2 110.2(2) . . ?
C141 C140 H140 115.1 . . ?
C147 C140 H140 115.1 . . ?
Ni2 C140 H140 115.1 . . ?
C140 C141 C142 126.0(4) . . ?
C140 C141 Ni2 72.32(17) . . ?
C142 C141 Ni2 105.8(2) . . ?
C140 C141 H141 114.5 . . ?
C142 C141 H141 114.5 . . ?
Ni2 C141 H141 114.5 . . ?
C141 C142 C143 115.0(3) . . ?
C141 C142 H14D 108.5 . . ?
C143 C142 H14D 108.5 . . ?
C141 C142 H14E 108.5 . . ?
C143 C142 H14E 108.5 . . ?
H14D C142 H14E 107.5 . . ?
C144 C143 C142 113.5(3) . . ?
C144 C143 H14F 108.9 . . ?
C142 C143 H14F 108.9 . . ?
C144 C143 H14G 108.9 . . ?
C142 C143 H14G 108.9 . . ?
H14F C143 H14G 107.7 . . ?
C145 C144 C143 124.2(3) . . ?
C145 C144 Ni2 70.62(16) . . ?
C143 C144 Ni2 109.8(3) . . ?
C145 C144 H144 114.6 . . ?
C143 C144 H144 114.6 . . ?
Ni2 C144 H144 114.6 . . ?
C144 C145 C146 126.4(3) . . ?
C144 C145 Ni2 71.80(18) . . ?
C146 C145 Ni2 106.7(2) . . ?
C144 C145 H145 114.3 . . ?
C146 C145 H145 114.3 . . ?
Ni2 C145 H145 114.3 . . ?
C145 C146 C147 114.7(3) . . ?
C145 C146 H14H 108.6 . . ?
C147 C146 H14H 108.6 . . ?
C145 C146 H14I 108.6 . . ?
C147 C146 H14I 108.6 . . ?
H14H C146 H14I 107.6 . . ?
C140 C147 C146 112.8(3) . . ?
C140 C147 H14J 109.0 . . ?
C146 C147 H14J 109.0 . . ?
C140 C147 H14K 109.0 . . ?
C146 C147 H14K 109.0 . . ?
H14J C147 H14K 107.8 . . ?

loop_
_geom_bond_atom_site_label_1
_geom_bond_atom_site_label_2
_geom_bond_distance
_geom_bond_site_symmetry_2
_geom_bond_publ_flag
Al1 O1 1.7087(14) . ?
Al1 N1 1.9049(16) . ?
Al1 N2 1.9167(15) . ?
Al1 C1 1.9567(19) . ?
N1 C2 1.340(2) . ?
N1 C7 1.453(2) . ?
N2 C4 1.331(2) . ?
N2 C19 1.454(2) . ?
Ni1 C1 1.9361(18) . ?
Ni1 C45 2.096(2) . ?
Ni1 C41 2.098(2) . ?
Ni1 C44 2.100(2) . ?
Ni1 C40 2.101(3) . ?
Ni1 P1 2.1720(6) . ?
C1 P1 1.6281(19) . ?
C2 C3 1.392(3) . ?
C2 C5 1.511(3) . ?
C3 C4 1.402(3) . ?
C3 H3 0.9500 . ?
C4 C6 1.510(3) . ?
C5 H5A 0.9800 . ?
C5 H5B 0.9800 . ?
C5 H5C 0.9800 . ?
C6 H6A 0.9800 . ?
C6 H6B 0.9800 . ?
C6 H6C 0.9800 . ?
C7 C8 1.401(3) . ?
C7 C12 1.409(3) . ?
C8 C9 1.403(3) . ?
C8 C13 1.516(3) . ?
C9 C10 1.370(4) . ?
C9 H9 0.9500 . ?
C10 C11 1.374(4) . ?
C10 H10 0.9500 . ?
C11 C12 1.395(3) . ?
C11 H11 0.9500 . ?
C12 C16 1.522(3) . ?
C13 C15 1.531(4) . ?
C13 C14 1.537(4) . ?
C13 H13 1.0000 . ?
C14 H14A 0.9800 . ?
C14 H14B 0.9800 . ?
C14 H14C 0.9800 . ?
C15 H15A 0.9800 . ?
C15 H15B 0.9800 . ?
C15 H15C 0.9800 . ?
C16 C18 1.528(4) . ?
C16 C17 1.537(3) . ?
C16 H16 1.0000 . ?
C17 H17A 0.9800 . ?
C17 H17B 0.9800 . ?
C17 H17C 0.9800 . ?
C18 H18A 0.9800 . ?
C18 H18B 0.9800 . ?
C18 H18C 0.9800 . ?
C19 C20 1.405(3) . ?
C19 C24 1.409(3) . ?
C20 C21 1.397(3) . ?
C20 C25 1.515(3) . ?
C21 C22 1.378(4) . ?
C21 H21 0.9500 . ?
C22 C23 1.376(4) . ?
C22 H22 0.9500 . ?
C23 C24 1.393(3) . ?
C23 H23 0.9500 . ?
C24 C28 1.521(3) . ?
C25 C26 1.526(3) . ?
C25 C27 1.546(4) . ?
C25 H25 1.0000 . ?
C26 H26A 0.9800 . ?
C26 H26B 0.9800 . ?
C26 H26C 0.9800 . ?
C27 H27A 0.9800 . ?
C27 H27B 0.9800 . ?
C27 H27C 0.9800 . ?
C28 C30 1.516(4) . ?
C28 C29 1.538(4) . ?
C28 H28 1.0000 . ?
C29 H29A 0.9800 . ?
C29 H29B 0.9800 . ?
C29 H29C 0.9800 . ?
C30 H30A 0.9800 . ?
C30 H30B 0.9800 . ?
C30 H30C 0.9800 . ?
O1 Si1A 1.618(6) . ?
O1 Si1 1.648(6) . ?
Si1 C31 1.78(3) . ?
Si1 C37 1.898(7) . ?
Si1 C34 1.931(7) . ?
C31 C33 1.48(3) . ?
C31 C32 1.59(3) . ?
C31 H31 1.0000 . ?
C32 H32A 0.9800 . ?
C32 H32B 0.9800 . ?
C32 H32C 0.9800 . ?
C33 H33A 0.9800 . ?
C33 H33B 0.9800 . ?
C33 H33C 0.9800 . ?
C34 C35 1.525(8) . ?
C34 C36 1.526(9) . ?
C34 H34 1.0000 . ?
C35 H35A 0.9800 . ?
C35 H35B 0.9800 . ?
C35 H35C 0.9800 . ?
C36 H36A 0.9800 . ?
C36 H36B 0.9800 . ?
C36 H36C 0.9800 . ?
C37 C39 1.500(11) . ?
C37 C38 1.533(8) . ?
C37 H37 1.0000 . ?
C38 H38A 0.9800 . ?
C38 H38B 0.9800 . ?
C38 H38C 0.9800 . ?
C39 H39A 0.9800 . ?
C39 H39B 0.9800 . ?
C39 H39C 0.9800 . ?
Si1A C37A 1.859(7) . ?
Si1A C34A 1.893(10) . ?
Si1A C31A 1.99(3) . ?
C31A C32A 1.51(4) . ?
C31A C33A 1.64(4) . ?
C31A H31A 1.0000 . ?
C32A H32D 0.9800 . ?
C32A H32E 0.9800 . ?
C32A H32F 0.9800 . ?
C33A H33D 0.9800 . ?
C33A H33E 0.9800 . ?
C33A H33F 0.9800 . ?
C34A C36A 1.491(12) . ?
C34A C35A 1.519(9) . ?
C34A H34A 1.0000 . ?
C35A H35D 0.9800 . ?
C35A H35E 0.9800 . ?
C35A H35F 0.9800 . ?
C36A H36D 0.9800 . ?
C36A H36E 0.9800 . ?
C36A H36F 0.9800 . ?
C37A C39A 1.515(12) . ?
C37A C38A 1.515(9) . ?
C37A H37A 1.0000 . ?
C38A H38D 0.9800 . ?
C38A H38E 0.9800 . ?
C38A H38F 0.9800 . ?
C39A H39D 0.9800 . ?
C39A H39E 0.9800 . ?
C39A H39F 0.9800 . ?
C40 C41 1.364(5) . ?
C40 C47 1.496(5) . ?
C40 H40 1.0000 . ?
C41 C42 1.505(4) . ?
C41 H41 1.0000 . ?
C42 C43 1.488(4) . ?
C42 H42A 0.9900 . ?
C42 H42B 0.9900 . ?
C43 C44 1.514(3) . ?
C43 H43A 0.9900 . ?
C43 H43B 0.9900 . ?
C44 C45 1.356(4) . ?
C44 H44 1.0000 . ?
C45 C46 1.499(4) . ?
C45 H45 1.0000 . ?
C46 C47 1.486(5) . ?
C46 H46A 0.9900 . ?
C46 H46B 0.9900 . ?
C47 H47A 0.9900 . ?
C47 H47B 0.9900 . ?
Al2 O101 1.7108(14) . ?
Al2 N102 1.9050(16) . ?
Al2 N101 1.9155(16) . ?
Al2 C101 1.958(2) . ?
N101 C102 1.340(3) . ?
N101 C107 1.458(2) . ?
N102 C104 1.335(2) . ?
N102 C119 1.452(2) . ?
Ni2 C101 1.9303(19) . ?
Ni2 C141 2.091(3) . ?
Ni2 C145 2.093(3) . ?
Ni2 C144 2.107(3) . ?
Ni2 C140 2.121(3) . ?
Ni2 P101 2.1707(7) . ?
C101 P101 1.630(2) . ?
O101 Si2 1.6289(14) . ?
Si2 C134 1.892(2) . ?
Si2 C131 1.893(2) . ?
Si2 C137 1.894(2) . ?
C102 C103 1.400(3) . ?
C102 C105 1.510(3) . ?
C103 C104 1.399(3) . ?
C103 H103 0.9500 . ?
C104 C106 1.507(3) . ?
C105 H10A 0.9800 . ?
C105 H10B 0.9800 . ?
C105 H10C 0.9800 . ?
C106 H10D 0.9800 . ?
C106 H10E 0.9800 . ?
C106 H10F 0.9800 . ?
C107 C108 1.399(3) . ?
C107 C112 1.409(3) . ?
C108 C109 1.406(3) . ?
C108 C113 1.515(3) . ?
C109 C110 1.368(4) . ?
C109 H109 0.9500 . ?
C110 C111 1.368(4) . ?
C110 H110 0.9500 . ?
C111 C112 1.404(3) . ?
C111 H111 0.9500 . ?
C112 C116 1.513(4) . ?
C113 C114 1.523(4) . ?
C113 C115 1.542(4) . ?
C113 H113 1.0000 . ?
C114 H11A 0.9800 . ?
C114 H11B 0.9800 . ?
C114 H11C 0.9800 . ?
C115 H11D 0.9800 . ?
C115 H11E 0.9800 . ?
C115 H11F 0.9800 . ?
C116 C117 1.526(4) . ?
C116 C118 1.530(5) . ?
C116 H116 1.0000 . ?
C117 H11G 0.9800 . ?
C117 H11H 0.9800 . ?
C117 H11I 0.9800 . ?
C118 H11J 0.9800 . ?
C118 H11K 0.9800 . ?
C118 H11L 0.9800 . ?
C119 C120 1.407(3) . ?
C119 C124 1.411(3) . ?
C120 C121 1.397(3) . ?
C120 C125 1.514(4) . ?
C121 C122 1.372(4) . ?
C121 H121 0.9500 . ?
C122 C123 1.384(4) . ?
C122 H122 0.9500 . ?
C123 C124 1.400(3) . ?
C123 H123 0.9500 . ?
C124 C128 1.513(3) . ?
C125 C126 1.527(4) . ?
C125 C127 1.542(3) . ?
C125 H125 1.0000 . ?
C126 H12A 0.9800 . ?
C126 H12B 0.9800 . ?
C126 H12C 0.9800 . ?
C127 H12D 0.9800 . ?
C127 H12E 0.9800 . ?
C127 H12F 0.9800 . ?
C128 C130 1.520(4) . ?
C128 C129 1.543(4) . ?
C128 H128 1.0000 . ?
C129 H12G 0.9800 . ?
C129 H12H 0.9800 . ?
C129 H12I 0.9800 . ?
C130 H13A 0.9800 . ?
C130 H13B 0.9800 . ?
C130 H13C 0.9800 . ?
C131 C133 1.529(3) . ?
C131 C132 1.536(3) . ?
C131 H131 1.0000 . ?
C132 H13D 0.9800 . ?
C132 H13E 0.9800 . ?
C132 H13F 0.9800 . ?
C133 H13G 0.9800 . ?
C133 H13H 0.9800 . ?
C133 H13I 0.9800 . ?
C134 C136 1.509(4) . ?
C134 C135 1.539(3) . ?
C134 H134 1.0000 . ?
C135 H13J 0.9800 . ?
C135 H13K 0.9800 . ?
C135 H13L 0.9800 . ?
C136 H13M 0.9800 . ?
C136 H13N 0.9800 . ?
C136 H13O 0.9800 . ?
C137 C139 1.528(3) . ?
C137 C138 1.536(3) . ?
C137 H137 1.0000 . ?
C138 H13P 0.9800 . ?
C138 H13Q 0.9800 . ?
C138 H13R 0.9800 . ?
C139 H13S 0.9800 . ?
C139 H13T 0.9800 . ?
C139 H13U 0.9800 . ?
C140 C141 1.364(5) . ?
C140 C147 1.502(6) . ?
C140 H140 1.0000 . ?
C141 C142 1.517(6) . ?
C141 H141 1.0000 . ?
C142 C143 1.540(6) . ?
C142 H14D 0.9900 . ?
C142 H14E 0.9900 . ?
C143 C144 1.499(4) . ?
C143 H14F 0.9900 . ?
C143 H14G 0.9900 . ?
C144 C145 1.353(4) . ?
C144 H144 1.0000 . ?
C145 C146 1.515(4) . ?
C145 H145 1.0000 . ?
C146 C147 1.522(6) . ?
C146 H14H 0.9900 . ?
C146 H14I 0.9900 . ?
C147 H14J 0.9900 . ?
C147 H14K 0.9900 . ?

loop_
_geom_torsion_atom_site_label_1
_geom_torsion_atom_site_label_2
_geom_torsion_atom_site_label_3
_geom_torsion_atom_site_label_4
_geom_torsion
_geom_torsion_site_symmetry_1
_geom_torsion_site_symmetry_2
_geom_torsion_site_symmetry_3
_geom_torsion_site_symmetry_4
_geom_torsion_publ_flag
Al1 C1 P1 Ni1 176.6(2) . . . . ?
C7 N1 C2 C3 168.50(17) . . . . ?
Al1 N1 C2 C3 -18.6(2) . . . . ?
C7 N1 C2 C5 -10.4(3) . . . . ?
Al1 N1 C2 C5 162.48(15) . . . . ?
N1 C2 C3 C4 -10.5(3) . . . . ?
C5 C2 C3 C4 168.43(19) . . . . ?
C19 N2 C4 C3 -173.13(17) . . . . ?
Al1 N2 C4 C3 13.6(2) . . . . ?
C19 N2 C4 C6 6.3(3) . . . . ?
Al1 N2 C4 C6 -166.97(15) . . . . ?
C2 C3 C4 N2 13.4(3) . . . . ?
C2 C3 C4 C6 -166.10(19) . . . . ?
C2 N1 C7 C8 90.1(2) . . . . ?
Al1 N1 C7 C8 -82.4(2) . . . . ?
C2 N1 C7 C12 -90.8(2) . . . . ?
Al1 N1 C7 C12 96.67(19) . . . . ?
C12 C7 C8 C9 0.5(3) . . . . ?
N1 C7 C8 C9 179.57(19) . . . . ?
C12 C7 C8 C13 -179.7(2) . . . . ?
N1 C7 C8 C13 -0.6(3) . . . . ?
C7 C8 C9 C10 0.5(4) . . . . ?
C13 C8 C9 C10 -179.3(2) . . . . ?
C8 C9 C10 C11 -0.9(4) . . . . ?
C9 C10 C11 C12 0.2(4) . . . . ?
C10 C11 C12 C7 0.8(3) . . . . ?
C10 C11 C12 C16 -179.8(2) . . . . ?
C8 C7 C12 C11 -1.1(3) . . . . ?
N1 C7 C12 C11 179.77(18) . . . . ?
C8 C7 C12 C16 179.5(2) . . . . ?
N1 C7 C12 C16 0.4(3) . . . . ?
C7 C8 C13 C15 -114.8(3) . . . . ?
C9 C8 C13 C15 65.0(3) . . . . ?
C7 C8 C13 C14 121.5(2) . . . . ?
C9 C8 C13 C14 -58.7(3) . . . . ?
C11 C12 C16 C18 -99.9(2) . . . . ?
C7 C12 C16 C18 79.5(2) . . . . ?
C11 C12 C16 C17 24.1(3) . . . . ?
C7 C12 C16 C17 -156.6(2) . . . . ?
C4 N2 C19 C20 -83.0(2) . . . . ?
Al1 N2 C19 C20 90.1(2) . . . . ?
C4 N2 C19 C24 97.0(2) . . . . ?
Al1 N2 C19 C24 -89.96(19) . . . . ?
C24 C19 C20 C21 0.0(3) . . . . ?
N2 C19 C20 C21 179.98(19) . . . . ?
C24 C19 C20 C25 -179.4(2) . . . . ?
N2 C19 C20 C25 0.6(3) . . . . ?
C19 C20 C21 C22 -0.4(4) . . . . ?
C25 C20 C21 C22 179.0(2) . . . . ?
C20 C21 C22 C23 0.4(4) . . . . ?
C21 C22 C23 C24 -0.1(4) . . . . ?
C22 C23 C24 C19 -0.3(4) . . . . ?
C22 C23 C24 C28 -179.1(2) . . . . ?
C20 C19 C24 C23 0.3(3) . . . . ?
N2 C19 C24 C23 -179.7(2) . . . . ?
C20 C19 C24 C28 179.2(2) . . . . ?
N2 C19 C24 C28 -0.8(3) . . . . ?
C21 C20 C25 C26 65.5(3) . . . . ?
C19 C20 C25 C26 -115.2(2) . . . . ?
C21 C20 C25 C27 -57.7(3) . . . . ?
C19 C20 C25 C27 121.7(2) . . . . ?
C23 C24 C28 C30 97.1(3) . . . . ?
C19 C24 C28 C30 -81.7(3) . . . . ?
C23 C24 C28 C29 -26.7(3) . . . . ?
C19 C24 C28 C29 154.5(2) . . . . ?
N1 Al1 O1 Si1A 132.4(3) . . . . ?
N2 Al1 O1 Si1A -120.1(3) . . . . ?
C1 Al1 O1 Si1A 7.2(4) . . . . ?
N1 Al1 O1 Si1 109.5(4) . . . . ?
N2 Al1 O1 Si1 -143.0(4) . . . . ?
C1 Al1 O1 Si1 -15.7(4) . . . . ?
Al1 O1 Si1 C31 -29.4(10) . . . . ?
Al1 O1 Si1 C37 -146.0(4) . . . . ?
Al1 O1 Si1 C34 95.3(5) . . . . ?
O1 Si1 C31 C33 -69.6(19) . . . . ?
C37 Si1 C31 C33 49.1(19) . . . . ?
C34 Si1 C31 C33 170.3(15) . . . . ?
O1 Si1 C31 C32 150.4(14) . . . . ?
C37 Si1 C31 C32 -90.9(17) . . . . ?
C34 Si1 C31 C32 30.3(19) . . . . ?
O1 Si1 C37 C39 -51.0(6) . . . . ?
C31 Si1 C37 C39 -172.0(10) . . . . ?
C34 Si1 C37 C39 64.6(6) . . . . ?
O1 Si1 C37 C38 178.3(6) . . . . ?
C31 Si1 C37 C38 57.3(11) . . . . ?
C34 Si1 C37 C38 -66.1(7) . . . . ?
Al1 O1 Si1A C37A 174.3(3) . . . . ?
Al1 O1 Si1A C34A 51.6(5) . . . . ?
Al1 O1 Si1A C31A -60.2(10) . . . . ?
O1 Si1A C34A C36A 45.3(7) . . . . ?
C37A Si1A C34A C36A -75.8(7) . . . . ?
C31A Si1A C34A C36A 158.3(10) . . . . ?
O1 Si1A C34A C35A 170.8(5) . . . . ?
C37A Si1A C34A C35A 49.7(7) . . . . ?
C31A Si1A C34A C35A -76.3(11) . . . . ?
O1 Si1A C37A C39A 32.7(7) . . . . ?
C34A Si1A C37A C39A 155.9(6) . . . . ?
C31A Si1A C37A C39A -85.8(12) . . . . ?
O1 Si1A C37A C38A 160.5(6) . . . . ?
C34A Si1A C37A C38A -76.4(7) . . . . ?
C31A Si1A C37A C38A 41.9(13) . . . . ?
C47 C40 C41 C42 -3.4(5) . . . . ?
Ni1 C40 C41 C42 97.4(3) . . . . ?
C47 C40 C41 Ni1 -100.8(3) . . . . ?
C40 C41 C42 C43 -48.3(5) . . . . ?
Ni1 C41 C42 C43 30.5(5) . . . . ?
C41 C42 C43 C44 -25.6(6) . . . . ?
C42 C43 C44 C45 86.3(4) . . . . ?
C42 C43 C44 Ni1 6.6(4) . . . . ?
C43 C44 C45 C46 -1.9(4) . . . . ?
Ni1 C44 C45 C46 98.5(3) . . . . ?
C43 C44 C45 Ni1 -100.4(2) . . . . ?
C44 C45 C46 C47 -51.2(5) . . . . ?
Ni1 C45 C46 C47 27.8(4) . . . . ?
C45 C46 C47 C40 -23.7(6) . . . . ?
C41 C40 C47 C46 86.2(5) . . . . ?
Ni1 C40 C47 C46 6.6(6) . . . . ?
Al2 C101 P101 Ni2 179.0(2) . . . . ?
N102 Al2 O101 Si2 -117.54(16) . . . . ?
N101 Al2 O101 Si2 134.99(16) . . . . ?
C101 Al2 O101 Si2 7.45(19) . . . . ?
Al2 O101 Si2 C134 162.86(17) . . . . ?
Al2 O101 Si2 C131 -73.14(18) . . . . ?
Al2 O101 Si2 C137 46.01(19) . . . . ?
C107 N101 C102 C103 170.84(19) . . . . ?
Al2 N101 C102 C103 -16.5(3) . . . . ?
C107 N101 C102 C105 -8.4(3) . . . . ?
Al2 N101 C102 C105 164.32(16) . . . . ?
N101 C102 C103 C104 -13.8(3) . . . . ?
C105 C102 C103 C104 165.4(2) . . . . ?
C119 N102 C104 C103 -171.5(2) . . . . ?
Al2 N102 C104 C103 15.5(3) . . . . ?
C119 N102 C104 C106 6.4(3) . . . . ?
Al2 N102 C104 C106 -166.67(18) . . . . ?
C102 C103 C104 N102 14.6(4) . . . . ?
C102 C103 C104 C106 -163.4(2) . . . . ?
C102 N101 C107 C108 87.6(2) . . . . ?
Al2 N101 C107 C108 -84.5(2) . . . . ?
C102 N101 C107 C112 -92.0(2) . . . . ?
Al2 N101 C107 C112 95.9(2) . . . . ?
C112 C107 C108 C109 0.1(4) . . . . ?
N101 C107 C108 C109 -179.5(2) . . . . ?
C112 C107 C108 C113 179.7(2) . . . . ?
N101 C107 C108 C113 0.1(3) . . . . ?
C107 C108 C109 C110 -0.3(4) . . . . ?
C113 C108 C109 C110 -180.0(3) . . . . ?
C108 C109 C110 C111 0.1(5) . . . . ?
C109 C110 C111 C112 0.3(5) . . . . ?
C110 C111 C112 C107 -0.5(4) . . . . ?
C110 C111 C112 C116 178.6(3) . . . . ?
C108 C107 C112 C111 0.3(4) . . . . ?
N101 C107 C112 C111 179.9(2) . . . . ?
C108 C107 C112 C116 -178.8(2) . . . . ?
N101 C107 C112 C116 0.8(4) . . . . ?
C107 C108 C113 C114 119.4(3) . . . . ?
C109 C108 C113 C114 -61.0(3) . . . . ?
C107 C108 C113 C115 -117.1(3) . . . . ?
C109 C108 C113 C115 62.6(3) . . . . ?
C111 C112 C116 C117 29.4(4) . . . . ?
C107 C112 C116 C117 -151.6(3) . . . . ?
C111 C112 C116 C118 -94.4(3) . . . . ?
C107 C112 C116 C118 84.6(3) . . . . ?
C104 N102 C119 C120 -83.0(2) . . . . ?
Al2 N102 C119 C120 89.8(2) . . . . ?
C104 N102 C119 C124 97.4(2) . . . . ?
Al2 N102 C119 C124 -89.9(2) . . . . ?
C124 C119 C120 C121 -0.3(3) . . . . ?
N102 C119 C120 C121 -179.93(19) . . . . ?
C124 C119 C120 C125 -179.96(19) . . . . ?
N102 C119 C120 C125 0.4(3) . . . . ?
C119 C120 C121 C122 -0.2(4) . . . . ?
C125 C120 C121 C122 179.5(2) . . . . ?
C120 C121 C122 C123 0.4(4) . . . . ?
C121 C122 C123 C124 -0.2(4) . . . . ?
C122 C123 C124 C119 -0.2(3) . . . . ?
C122 C123 C124 C128 -179.6(2) . . . . ?
C120 C119 C124 C123 0.4(3) . . . . ?
N102 C119 C124 C123 -179.90(18) . . . . ?
C120 C119 C124 C128 179.9(2) . . . . ?
N102 C119 C124 C128 -0.5(3) . . . . ?
C121 C120 C125 C126 62.2(3) . . . . ?
C119 C120 C125 C126 -118.1(2) . . . . ?
C121 C120 C125 C127 -60.7(3) . . . . ?
C119 C120 C125 C127 118.9(2) . . . . ?
C123 C124 C128 C130 97.8(3) . . . . ?
C119 C124 C128 C130 -81.6(3) . . . . ?
C123 C124 C128 C129 -26.5(3) . . . . ?
C119 C124 C128 C129 154.1(2) . . . . ?
O101 Si2 C131 C133 -41.66(18) . . . . ?
C134 Si2 C131 C133 76.82(19) . . . . ?
C137 Si2 C131 C133 -159.96(16) . . . . ?
O101 Si2 C131 C132 -169.42(16) . . . . ?
C134 Si2 C131 C132 -50.9(2) . . . . ?
C137 Si2 C131 C132 72.28(19) . . . . ?
O101 Si2 C134 C136 55.2(2) . . . . ?
C131 Si2 C134 C136 -63.9(2) . . . . ?
C137 Si2 C134 C136 172.11(19) . . . . ?
O101 Si2 C134 C135 -174.7(2) . . . . ?
C131 Si2 C134 C135 66.2(2) . . . . ?
C137 Si2 C134 C135 -57.8(2) . . . . ?
O101 Si2 C137 C139 73.34(18) . . . . ?
C134 Si2 C137 C139 -42.08(19) . . . . ?
C131 Si2 C137 C139 -169.05(16) . . . . ?
O101 Si2 C137 C138 -158.49(18) . . . . ?
C134 Si2 C137 C138 86.1(2) . . . . ?
C131 Si2 C137 C138 -40.9(2) . . . . ?
C147 C140 C141 C142 -4.7(5) . . . . ?
Ni2 C140 C141 C142 97.0(3) . . . . ?
C147 C140 C141 Ni2 -101.6(3) . . . . ?
C140 C141 C142 C143 -45.6(5) . . . . ?
Ni2 C141 C142 C143 33.8(4) . . . . ?
C141 C142 C143 C144 -30.3(5) . . . . ?
C142 C143 C144 C145 89.5(4) . . . . ?
C142 C143 C144 Ni2 10.0(4) . . . . ?
C143 C144 C145 C146 -3.6(5) . . . . ?
Ni2 C144 C145 C146 97.6(3) . . . . ?
C143 C144 C145 Ni2 -101.2(3) . . . . ?
C144 C145 C146 C147 -44.6(5) . . . . ?
Ni2 C145 C146 C147 34.8(4) . . . . ?
C141 C140 C147 C146 93.0(4) . . . . ?
Ni2 C140 C147 C146 14.4(4) . . . . ?
C145 C146 C147 C140 -33.7(5) . . . . ?
